data_1554776
loop_
_publ_author_name
'Cao, Pei'
'Yang, Jing'
'Miao, Cui-Ping'
'Yan, Yijun'
'Ma, Ya-Tuan'
'Li, Xiao-Nian'
'Zhao, Li-Xing'
'Huang, Sheng-Xiong'

_publ_section_title
;
 New duclauxamide from Penicillium manginii YIM PH30375 and structure
 revision of the duclauxin family.
;
_journal_issue 5
_journal_name_full 'Organic letters'
_journal_page_first 1146
_journal_page_last 1149
_journal_paper_doi 10.1021/acs.orglett.5b00081
_journal_volume 17
_journal_year 2015
_chemical_absolute_configuration rm
_chemical_formula_moiety 'C30 H23 N O10, 0.6(C5 H5 N)'
_chemical_formula_sum 'C35 H26 N1.6 O10'
_chemical_formula_weight 604.95
_space_group_IT_number 19
_space_group_name_Hall 'P 2ac 2ab'
_space_group_name_H-M_alt 'P 21 21 21'
_symmetry_cell_setting orthorhombic
_symmetry_space_group_name_Hall 'P 2ac 2ab'
_symmetry_space_group_name_H-M 'P 21 21 21'
_atom_sites_solution_hydrogens geom
_atom_sites_solution_primary direct
_atom_sites_solution_secondary difmap
_audit_creation_method SHELXL-97
_cell_angle_alpha 90.00
_cell_angle_beta 90.00
_cell_angle_gamma 90.00
_cell_formula_units_Z 20
_cell_length_a 13.8710(9)
_cell_length_b 15.1622(9)
_cell_length_c 64.627(4)
_cell_measurement_reflns_used 9922
_cell_measurement_temperature 100(2)
_cell_measurement_theta_max 66.97
_cell_measurement_theta_min 2.91
_cell_volume 13592.0(15)
_computing_cell_refinement 'Bruker SAINT'
_computing_data_collection 'Bruker APEX2'
_computing_data_reduction 'Bruker SAINT'
_computing_molecular_graphics 'Bruker SHELXTL'
_computing_publication_material 'Bruker SHELXTL'
_computing_structure_refinement 'SHELXL-97 (Sheldrick, 2008)'
_computing_structure_solution 'SHELXS-97 (Sheldrick, 2008)'
_diffrn_ambient_temperature 100(2)
_diffrn_measured_fraction_theta_full 0.986
_diffrn_measured_fraction_theta_max 0.986
_diffrn_measurement_device_type 'Bruker APEX-II CCD'
_diffrn_measurement_method '\f and \w scans'
_diffrn_radiation_monochromator graphite
_diffrn_radiation_source 'fine-focus sealed tube'
_diffrn_radiation_type CuK\a
_diffrn_radiation_wavelength 1.54178
_diffrn_reflns_av_R_equivalents 0.2455
_diffrn_reflns_av_sigmaI/netI 0.2913
_diffrn_reflns_limit_h_max 16
_diffrn_reflns_limit_h_min -16
_diffrn_reflns_limit_k_max 17
_diffrn_reflns_limit_k_min -17
_diffrn_reflns_limit_l_max 74
_diffrn_reflns_limit_l_min -76
_diffrn_reflns_number 70173
_diffrn_reflns_theta_full 66.10
_diffrn_reflns_theta_max 66.10
_diffrn_reflns_theta_min 2.99
_exptl_absorpt_coefficient_mu 0.927
_exptl_absorpt_correction_T_max 0.8435
_exptl_absorpt_correction_T_min 0.8220
_exptl_absorpt_correction_type multi-scan
_exptl_absorpt_process_details sadabs
_exptl_crystal_colour yellow
_exptl_crystal_density_diffrn 1.478
_exptl_crystal_density_method 'not measured'
_exptl_crystal_description block
_exptl_crystal_F_000 6304
_exptl_crystal_size_max 0.22
_exptl_crystal_size_mid 0.21
_exptl_crystal_size_min 0.19
_refine_diff_density_max 0.875
_refine_diff_density_min -0.741
_refine_diff_density_rms 0.163
_refine_ls_abs_structure_details 'Flack H D (1983), Acta Cryst. A39, 876-881'
_refine_ls_abs_structure_Flack 0.1(4)
_refine_ls_extinction_coef 0.00180(15)
_refine_ls_extinction_expression Fc^*^=kFc[1+0.001xFc^2^\l^3^/sin(2\q)]^-1/4^
_refine_ls_extinction_method SHELXL
_refine_ls_goodness_of_fit_ref 1.082
_refine_ls_hydrogen_treatment constr
_refine_ls_matrix_type full
_refine_ls_number_parameters 2033
_refine_ls_number_reflns 22677
_refine_ls_number_restraints 464
_refine_ls_restrained_S_all 1.103
_refine_ls_R_factor_all 0.2965
_refine_ls_R_factor_gt 0.1368
_refine_ls_shift/su_max 0.002
_refine_ls_shift/su_mean 0.000
_refine_ls_structure_factor_coef Fsqd
_refine_ls_weighting_details 'calc w=1/[\s^2^(Fo^2^)+(0.2000P)^2^+0.0000P] where P=(Fo^2^+2Fc^2^)/3'
_refine_ls_weighting_scheme calc
_refine_ls_wR_factor_gt 0.2977
_refine_ls_wR_factor_ref 0.3783
_reflns_number_gt 9752
_reflns_number_total 22677
_reflns_threshold_expression >2sigma(I)
_cod_data_source_file ol5b00081_si_002.cif
_cod_data_source_block cu_hsx_zh13_cu_0m
_cod_depositor_comments
;
The following automatic conversions were performed:

data item '_symmetry_cell_setting' value 'Orthorhombic' was changed
to 'orthorhombic' in accordance with the
/home/saulius/struct/COD-crude-data/automatic-downloads/DataCite-retrospective/ACS/depositions/lib/dictionaries/cif_core.dic
dictionary named 'cif_core.dic' version 2.4.2 last updated on
2011-04-26.

Automatic conversion script
Id: cif_fix_values 6909 2019-04-08 15:41:33Z antanas 

2022-04-19
Z value and formula fixed to values more according to usual
chemical conventions.                 miguel
;
_cod_original_formula_sum 'C165 H130 N8 O50'
_cod_original_formula_weight 3024.77
_cod_original_formula_moiety '5(C30 H23 N O10), 3(C5 H5 N)'
_cod_original_formula_units_Z 4
_cod_database_code 1554776

loop_
_symmetry_equiv_pos_as_xyz
'x, y, z'
'x+1/2, -y+1/2, -z'
'-x, y+1/2, -z+1/2'
'-x+1/2, -y, z+1/2'

loop_
_atom_site_label
_atom_site_type_symbol
_atom_site_fract_x
_atom_site_fract_y
_atom_site_fract_z
_atom_site_U_iso_or_equiv
_atom_site_adp_type
_atom_site_occupancy
_atom_site_symmetry_multiplicity
_atom_site_calc_flag
_atom_site_refinement_flags
O4 O 0.1439(8) 0.2210(5) 0.24594(15) 0.085(3) Uani 1 1 d .
H40B H 0.1463 0.1715 0.2383 0.102 Uiso 1 1 d R
O104 O 0.2017(13) 0.3212(8) 0.11221(19) 0.142(6) Uani 1 1 d .
H104 H 0.1536 0.3077 0.1194 0.213 Uiso 1 1 calc R
O3' O 0.2186(7) 0.7250(5) 0.12440(13) 0.063(2) Uani 1 1 d .
O7' O 0.2244(7) 0.7036(5) 0.23511(12) 0.060(2) Uani 1 1 d .
O9 O 0.1074(8) 0.4937(4) 0.15389(14) 0.081(3) Uani 1 1 d .
C128 C 0.6400(11) 0.4830(10) -0.0305(2) 0.083(4) Uani 1 1 d .
H12A H 0.6987 0.4524 -0.0350 0.124 Uiso 1 1 calc R
H12B H 0.6544 0.5194 -0.0183 0.124 Uiso 1 1 calc R
H12C H 0.6166 0.5207 -0.0417 0.124 Uiso 1 1 calc R
O3 O 0.1426(7) 0.1537(5) 0.20901(14) 0.076(3) Uani 1 1 d U
O9' O -0.0617(6) 0.6695(4) 0.19864(11) 0.0504(19) Uani 1 1 d .
O11' O -0.1043(7) 0.8117(4) 0.20235(13) 0.068(2) Uani 1 1 d .
O106 O 0.3973(9) 0.1409(5) -0.00096(13) 0.086(3) Uani 1 1 d .
O105 O 0.2810(8) 0.2337(6) 0.00409(13) 0.075(3) Uani 1 1 d .
O101 O 0.3870(7) 0.5523(5) 0.11773(14) 0.080(3) Uani 1 1 d .
O103 O 0.3422(8) 0.2961(5) 0.04299(13) 0.078(3) Uani 1 1 d .
O102 O 0.4074(7) 0.7022(5) 0.09898(13) 0.071(2) Uani 1 1 d .
H102 H 0.3873 0.6705 0.1087 0.107 Uiso 1 1 calc R
O201 O 0.6414(7) 0.6912(5) 0.08249(15) 0.081(3) Uani 1 1 d U
O205 O 0.5928(7) 0.1538(4) 0.14106(12) 0.058(2) Uani 1 1 d .
O206 O 0.7235(8) 0.1105(5) 0.15716(14) 0.076(3) Uani 1 1 d .
O202 O 0.6304(7) 0.6405(5) 0.04528(13) 0.066(2) Uani 1 1 d U
H202 H 0.6376 0.6769 0.0550 0.099 Uiso 1 1 calc R
C206 C 0.6108(10) 0.4889(8) 0.0396(2) 0.063(4) Uani 1 1 d .
H206 H 0.6065 0.5012 0.0252 0.076 Uiso 1 1 calc R
O208 O 0.7438(7) 0.1864(5) 0.04889(14) 0.075(3) Uani 1 1 d .
O209 O 0.4448(6) 0.1707(4) 0.08479(12) 0.057(2) Uani 1 1 d .
N201 N 0.6336(8) 0.5978(5) 0.10965(17) 0.054(2) Uani 1 1 d U
O207 O 0.8741(6) 0.0541(5) 0.13774(14) 0.067(2) Uani 1 1 d .
H20B H 0.8448 0.0565 0.1502 0.080 Uiso 1 1 d R
O304 O 0.5103(7) 0.4850(5) 0.15891(13) 0.072(2) Uani 1 1 d .
H304 H 0.5626 0.4782 0.1652 0.107 Uiso 1 1 calc R
O306 O 0.2827(6) -0.0123(4) 0.12548(13) 0.063(2) Uani 1 1 d .
C316 C 0.4670(8) 0.0054(6) 0.16339(16) 0.046(3) Uani 1 1 d .
H31A H 0.5248 0.0436 0.1631 0.056 Uiso 1 1 calc R
H31B H 0.4894 -0.0565 0.1644 0.056 Uiso 1 1 calc R
O307 O 0.1320(7) -0.0745(5) 0.14219(15) 0.077(3) Uani 1 1 d .
H30B H 0.1654 -0.0660 0.1304 0.093 Uiso 1 1 d R
O309 O 0.5549(5) 0.0089(4) 0.20191(10) 0.0432(18) Uani 1 1 d U
O310 O 0.6005(7) -0.1318(4) 0.19370(11) 0.058(2) Uani 1 1 d .
O303 O 0.3684(6) 0.1952(4) 0.15826(11) 0.0478(19) Uani 1 1 d U
O301 O 0.3643(6) 0.5241(4) 0.21658(10) 0.0471(18) Uani 1 1 d U
O302 O 0.3764(7) 0.4496(4) 0.25209(10) 0.054(2) Uani 1 1 d .
H302 H 0.3761 0.4904 0.2433 0.082 Uiso 1 1 calc R
C306 C 0.3859(10) 0.2972(6) 0.25423(16) 0.050(3) Uani 1 1 d .
H306 H 0.3893 0.3021 0.2689 0.060 Uiso 1 1 calc R
O308 O 0.2637(7) -0.0208(5) 0.23618(14) 0.071(2) Uani 1 1 d .
O401 O 0.8702(8) 0.3156(5) 0.08049(14) 0.092(3) Uani 1 1 d D
N401 N 0.8978(12) 0.4140(5) 0.10626(18) 0.091(4) Uani 1 1 d DU
C406 C 0.8520(7) 0.5189(6) 0.03619(19) 0.049(3) Uani 1 1 d .
H406 H 0.8445 0.5051 0.0219 0.059 Uiso 1 1 calc R
O407 O 0.6355(7) 0.9141(6) 0.14104(15) 0.076(3) Uani 1 1 d .
H407 H 0.6779 0.9197 0.1502 0.114 Uiso 1 1 calc R
O405 O 0.9247(6) 0.8474(5) 0.13745(12) 0.057(2) Uani 1 1 d .
C416 C 0.9741(9) 0.8523(8) 0.11666(18) 0.058(3) Uani 1 1 d .
H41A H 0.9956 0.9138 0.1143 0.070 Uiso 1 1 calc R
H41B H 1.0323 0.8145 0.1170 0.070 Uiso 1 1 calc R
O410 O 1.1010(7) 0.9733(4) 0.08643(13) 0.068(2) Uani 1 1 d .
O403 O 0.8836(6) 0.6719(5) 0.12746(14) 0.061(2) Uani 1 1 d .
O408 O 0.7582(7) 0.8621(5) 0.04582(14) 0.073(3) Uani 1 1 d .
O204 O 0.7374(10) 0.6073(6) 0.15001(16) 0.099(4) Uani 1 1 d .
H204 H 0.7255 0.5719 0.1597 0.149 Uiso 1 1 calc R
O109 O 0.1844(5) 0.5059(6) -0.00109(12) 0.062(2) Uani 1 1 d .
O110 O 0.1219(9) 0.4464(6) -0.02966(19) 0.103(4) Uani 1 1 d U
C9 C 0.1045(10) 0.4868(6) 0.1728(2) 0.053(3) Uani 1 1 d U
C108 C 0.3758(8) 0.5706(7) 0.0426(2) 0.055(3) Uani 1 1 d .
C203 C 0.6256(9) 0.5415(7) 0.0747(2) 0.057(3) Uani 1 1 d .
C307 C 0.3903(7) 0.2129(6) 0.24477(15) 0.037(2) Uani 1 1 d .
C403 C 0.8704(8) 0.4671(7) 0.07154(18) 0.048(3) Uani 1 1 d D
O4' O 0.3696(5) 0.7799(4) 0.14324(11) 0.0456(18) Uani 1 1 d .
H40A H 0.3383 0.7747 0.1311 0.055 Uiso 1 1 d R
C4' C 0.3247(8) 0.7556(6) 0.16104(19) 0.045(3) Uani 1 1 d .
C3'A C 0.2283(8) 0.7214(6) 0.16125(18) 0.047(3) Uani 1 1 d .
C3'B C 0.1879(8) 0.6940(5) 0.18022(17) 0.038(3) Uani 1 1 d U
C9'A C 0.0914(7) 0.6533(6) 0.17924(16) 0.041(3) Uani 1 1 d .
C8 C 0.0912(9) 0.5601(6) 0.18632(17) 0.046(3) Uani 1 1 d U
C7 C 0.0986(9) 0.5525(6) 0.20743(16) 0.046(3) Uani 1 1 d .
C6A C 0.1138(8) 0.4672(6) 0.21839(16) 0.045(3) Uani 1 1 d .
C3B C 0.1201(9) 0.3921(6) 0.20533(19) 0.050(3) Uani 1 1 d .
C3A C 0.1299(8) 0.3097(6) 0.21450(18) 0.044(3) Uani 1 1 d U
C4 C 0.1313(9) 0.3001(7) 0.2358(2) 0.059(3) Uani 1 1 d .
C3' C 0.1775(8) 0.7065(8) 0.1413(2) 0.049(3) Uani 1 1 d .
O2' O 0.0881(5) 0.6776(5) 0.14114(11) 0.0482(19) Uani 1 1 d .
C1' C 0.0354(8) 0.6781(7) 0.16012(17) 0.047(3) Uani 1 1 d .
H1'1 H -0.0196 0.6368 0.1587 0.056 Uiso 1 1 calc R
H1'2 H 0.0083 0.7379 0.1622 0.056 Uiso 1 1 calc R
C6'A C 0.2379(8) 0.7085(6) 0.19910(18) 0.042(3) Uani 1 1 d U
C7' C 0.1898(7) 0.6856(6) 0.21865(17) 0.034(2) Uani 1 1 d U
C8' C 0.0906(7) 0.6447(5) 0.21614(14) 0.032(2) Uani 1 1 d U
H8' H 0.0538 0.6453 0.2294 0.038 Uiso 1 1 calc R
C6 C 0.1156(8) 0.4566(6) 0.24044(16) 0.043(3) Uani 1 1 d U
C5 C 0.1286(8) 0.3765(7) 0.24913(19) 0.051(3) Uani 1 1 d .
H5 H 0.1357 0.3705 0.2637 0.061 Uiso 1 1 calc R
C9A C 0.1158(8) 0.4000(6) 0.18326(18) 0.045(3) Uani 1 1 d .
C1 C 0.1163(8) 0.3241(6) 0.17155(18) 0.047(3) Uani 1 1 d .
H1 H 0.1112 0.3278 0.1569 0.057 Uiso 1 1 calc R
N2 N 0.1240(8) 0.2436(6) 0.18088(17) 0.064(3) Uani 1 1 d U
C11 C 0.1194(11) 0.1648(8) 0.1672(2) 0.082(4) Uani 1 1 d U
H11F H 0.1336 0.1818 0.1528 0.098 Uiso 1 1 calc R
H11E H 0.1679 0.1207 0.1717 0.098 Uiso 1 1 calc R
C3 C 0.1323(10) 0.2302(9) 0.2022(3) 0.074(4) Uani 1 1 d .
C10 C 0.1048(9) 0.5346(6) 0.25509(17) 0.050(3) Uani 1 1 d U
H10A H 0.0370 0.5527 0.2556 0.075 Uiso 1 1 calc R
H10B H 0.1443 0.5838 0.2501 0.075 Uiso 1 1 calc R
H10F H 0.1260 0.5174 0.2690 0.075 Uiso 1 1 calc R
C9' C 0.0361(8) 0.6920(7) 0.19901(16) 0.044(3) Uani 1 1 d U
H9' H 0.0447 0.7574 0.2001 0.053 Uiso 1 1 calc R
C11' C -0.1307(9) 0.7332(8) 0.19988(18) 0.053(3) Uani 1 1 d .
C12' C -0.2272(9) 0.6985(8) 0.1985(2) 0.064(3) Uani 1 1 d .
H12G H -0.2394 0.6592 0.2102 0.096 Uiso 1 1 calc R
H12H H -0.2343 0.6653 0.1855 0.096 Uiso 1 1 calc R
H12I H -0.2736 0.7472 0.1987 0.096 Uiso 1 1 calc R
C6' C 0.3341(9) 0.7402(6) 0.19862(18) 0.048(3) Uani 1 1 d .
C5' C 0.3759(9) 0.7674(5) 0.17874(17) 0.042(3) Uani 1 1 d U
H5' H 0.4384 0.7930 0.1783 0.050 Uiso 1 1 calc R
C10' C 0.3937(8) 0.7547(6) 0.21713(17) 0.050(3) Uani 1 1 d .
H10C H 0.3654 0.8019 0.2255 0.075 Uiso 1 1 calc R
H10D H 0.4591 0.7715 0.2129 0.075 Uiso 1 1 calc R
H10E H 0.3964 0.7003 0.2253 0.075 Uiso 1 1 calc R
C117 C 0.3655(11) 0.2192(9) -0.0018(2) 0.071(4) Uani 1 1 d .
C116 C 0.2368(11) 0.3188(8) 0.0004(2) 0.072(4) Uani 1 1 d U
H11A H 0.1848 0.3289 0.0106 0.087 Uiso 1 1 calc R
H11B H 0.2080 0.3201 -0.0136 0.087 Uiso 1 1 calc R
C127 C 0.3156(10) 0.3944(9) 0.00239(19) 0.068(4) Uani 1 1 d .
C110 C 0.3378(10) 0.4300(7) 0.0249(2) 0.063(4) Uani 1 1 d .
C111 C 0.3452(9) 0.3804(7) 0.04339(18) 0.053(3) Uani 1 1 d .
C112 C 0.3637(9) 0.4303(7) 0.06242(19) 0.053(3) Uani 1 1 d .
C101 C 0.3615(10) 0.3866(7) 0.0800(2) 0.061(3) Uani 1 1 d .
H101 H 0.3512 0.3247 0.0797 0.073 Uiso 1 1 calc R
N101 N 0.3733(8) 0.4262(6) 0.09841(16) 0.060(3) Uani 1 1 d .
C102 C 0.3807(11) 0.5169(8) 0.0992(2) 0.066(4) Uani 1 1 d .
C119 C 0.4065(9) 0.3722(8) -0.00805(17) 0.054(3) Uani 1 1 d .
C123 C 0.4705(11) 0.4427(9) -0.0144(2) 0.073(4) Uani 1 1 d U
C124 C 0.4397(14) 0.5347(10) -0.00882(19) 0.083(5) Uani 1 1 d U
O108 O 0.4943(8) 0.5967(6) -0.01485(15) 0.088(3) Uani 1 1 d .
C125 C 0.3507(9) 0.5512(7) 0.00109(17) 0.053(3) Uani 1 1 d .
H125 H 0.3290 0.6137 -0.0007 0.063 Uiso 1 1 calc R
C109 C 0.3512(9) 0.5209(9) 0.0250(2) 0.067(4) Uani 1 1 d .
C104 C 0.3694(9) 0.5266(6) 0.06145(19) 0.050(3) Uani 1 1 d U
C103 C 0.3839(9) 0.5660(7) 0.08078(19) 0.052(3) Uani 1 1 d .
C113 C 0.3708(11) 0.3738(8) 0.1185(2) 0.072(4) Uani 1 1 d .
H11C H 0.4016 0.3156 0.1164 0.086 Uiso 1 1 calc R
H11D H 0.4075 0.4056 0.1294 0.086 Uiso 1 1 calc R
C105 C 0.3940(9) 0.6616(7) 0.08156(19) 0.050(3) Uani 1 1 d U
C106 C 0.4001(9) 0.7050(8) 0.0635(2) 0.068(4) Uani 1 1 d .
H106 H 0.4142 0.7663 0.0639 0.081 Uiso 1 1 calc R
C107 C 0.3867(9) 0.6646(7) 0.0436(2) 0.064(4) Uani 1 1 d .
C202 C 0.6351(9) 0.6111(7) 0.0890(2) 0.061(4) Uani 1 1 d .
C204 C 0.6159(8) 0.4565(6) 0.08206(18) 0.043(3) Uani 1 1 d .
C208 C 0.6069(9) 0.3833(7) 0.06790(16) 0.046(3) Uani 1 1 d .
C209 C 0.5969(7) 0.2981(6) 0.07765(16) 0.036(2) Uani 1 1 d U
C210 C 0.5988(8) 0.2840(5) 0.09815(17) 0.043(3) Uani 1 1 d .
C227 C 0.5918(9) 0.1844(6) 0.10299(17) 0.049(3) Uani 1 1 d U
C216 C 0.5389(9) 0.1550(7) 0.12254(18) 0.051(3) Uani 1 1 d .
H21A H 0.4829 0.1946 0.1246 0.061 Uiso 1 1 calc R
H21B H 0.5133 0.0949 0.1201 0.061 Uiso 1 1 calc R
C217 C 0.6813(11) 0.1291(8) 0.1403(2) 0.059(3) Uani 1 1 d U
C205 C 0.6237(10) 0.5578(7) 0.0532(2) 0.058(3) Uani 1 1 d .
C207 C 0.6039(7) 0.4014(8) 0.04630(18) 0.050(3) Uani 1 1 d .
C225 C 0.5935(10) 0.2074(6) 0.06733(16) 0.048(3) Uani 1 1 d .
H225 H 0.5590 0.2079 0.0537 0.058 Uiso 1 1 calc R
C224 C 0.6966(10) 0.1778(7) 0.0656(2) 0.057(3) Uani 1 1 d U
C223 C 0.7466(9) 0.1409(6) 0.08478(19) 0.048(3) Uani 1 1 d U
C222 C 0.8417(9) 0.1107(7) 0.0841(2) 0.056(3) Uani 1 1 d .
C221 C 0.8791(9) 0.0802(7) 0.1021(2) 0.061(3) Uani 1 1 d U
H221 H 0.9412 0.0536 0.1019 0.074 Uiso 1 1 calc R
C220 C 0.8293(9) 0.0864(8) 0.1209(2) 0.062(4) Uani 1 1 d .
C218 C 0.7389(9) 0.1153(7) 0.1207(2) 0.058(3) Uani 1 1 d .
C219 C 0.6964(8) 0.1490(7) 0.10287(19) 0.044(3) Uani 1 1 d U
C226 C 0.5437(8) 0.1522(8) 0.08341(17) 0.051(3) Uani 1 1 d .
H226 H 0.5556 0.0878 0.0811 0.061 Uiso 1 1 calc R
O210 O 0.4053(9) 0.0385(7) 0.07284(18) 0.112(4) Uani 1 1 d U
C229 C 0.2783(10) 0.1405(9) 0.0807(2) 0.081(4) Uani 1 1 d .
H22A H 0.2614 0.1731 0.0681 0.121 Uiso 1 1 calc R
H22B H 0.2729 0.1797 0.0927 0.121 Uiso 1 1 calc R
H22C H 0.2342 0.0905 0.0824 0.121 Uiso 1 1 calc R
C211 C 0.6105(9) 0.3534(7) 0.1125(2) 0.051(3) Uani 1 1 d U
C212 C 0.6212(8) 0.4411(6) 0.10335(17) 0.044(3) Uani 1 1 d U
C201 C 0.6261(10) 0.5134(7) 0.1166(2) 0.065(4) Uani 1 1 d .
H201 H 0.6241 0.5033 0.1311 0.078 Uiso 1 1 calc R
O203 O 0.6196(7) 0.3401(4) 0.13203(12) 0.066(2) Uani 1 1 d .
C230 C 0.9048(11) 0.1050(8) 0.0645(2) 0.085(5) Uani 1 1 d .
H23A H 0.8781 0.0605 0.0551 0.127 Uiso 1 1 calc R
H23B H 0.9707 0.0885 0.0683 0.127 Uiso 1 1 calc R
H23C H 0.9056 0.1625 0.0575 0.127 Uiso 1 1 calc R
C215 C 0.5965(9) 0.3320(7) 0.03042(16) 0.054(3) Uani 1 1 d .
H21C H 0.5288 0.3151 0.0287 0.081 Uiso 1 1 calc R
H21D H 0.6339 0.2804 0.0348 0.081 Uiso 1 1 calc R
H21E H 0.6219 0.3542 0.0173 0.081 Uiso 1 1 calc R
C321 C 0.1220(9) -0.0749(6) 0.17858(18) 0.047(3) Uani 1 1 d U
H321 H 0.0574 -0.0951 0.1774 0.056 Uiso 1 1 calc R
C322 C 0.1597(8) -0.0596(6) 0.19777(18) 0.046(3) Uani 1 1 d U
C323 C 0.2531(7) -0.0268(6) 0.19903(18) 0.040(3) Uani 1 1 d U
C319 C 0.3081(7) -0.0122(6) 0.18178(18) 0.038(2) Uani 1 1 d U
C327 C 0.4088(7) 0.0273(6) 0.18254(16) 0.038(2) Uani 1 1 d U
C310 C 0.3997(7) 0.1227(5) 0.18925(14) 0.027(2) Uani 1 1 d U
C311 C 0.3806(9) 0.1995(6) 0.17711(18) 0.048(3) Uani 1 1 d .
C312 C 0.3718(8) 0.2814(5) 0.18891(15) 0.033(2) Uani 1 1 d .
C301 C 0.3639(8) 0.3593(6) 0.17832(17) 0.047(3) Uani 1 1 d U
H301 H 0.3607 0.3564 0.1637 0.056 Uiso 1 1 calc R
N301 N 0.3604(7) 0.4403(5) 0.18720(14) 0.043(2) Uani 1 1 d U
C313 C 0.3587(8) 0.5195(6) 0.17492(16) 0.044(3) Uani 1 1 d U
H31C H 0.3246 0.5662 0.1827 0.053 Uiso 1 1 calc R
H31D H 0.3216 0.5081 0.1621 0.053 Uiso 1 1 calc R
C314 C 0.4529(10) 0.5510(7) 0.16940(19) 0.066(4) Uani 1 1 d U
H31E H 0.4871 0.5699 0.1821 0.079 Uiso 1 1 calc R
H31F H 0.4462 0.6032 0.1603 0.079 Uiso 1 1 calc R
C317 C 0.3248(7) -0.0061(7) 0.1431(2) 0.050(3) Uani 1 1 d .
O305 O 0.4141(5) 0.0162(4) 0.14391(11) 0.0481(19) Uani 1 1 d .
C320 C 0.1762(9) -0.0614(7) 0.1605(2) 0.056(3) Uani 1 1 d U
C318 C 0.2659(7) -0.0277(7) 0.16147(18) 0.045(3) Uani 1 1 d .
C328 C 0.0947(10) -0.0726(7) 0.2161(2) 0.073(4) Uani 1 1 d .
H32A H 0.1239 -0.1152 0.2256 0.110 Uiso 1 1 calc R
H32B H 0.0321 -0.0949 0.2114 0.110 Uiso 1 1 calc R
H32C H 0.0856 -0.0162 0.2232 0.110 Uiso 1 1 calc R
C324 C 0.3013(8) -0.0063(7) 0.2186(2) 0.051(3) Uani 1 1 d U
C325 C 0.4046(9) 0.0312(6) 0.21852(15) 0.042(3) Uani 1 1 d .
H325 H 0.4367 0.0258 0.2323 0.051 Uiso 1 1 calc R
C326 C 0.4595(7) -0.0179(7) 0.20148(15) 0.039(2) Uani 1 1 d U
H326 H 0.4510 -0.0834 0.2019 0.046 Uiso 1 1 calc R
C329 C 0.6243(7) -0.0539(7) 0.19779(17) 0.044(3) Uani 1 1 d .
C330 C 0.7224(8) -0.0210(7) 0.19947(16) 0.049(3) Uani 1 1 d .
H33A H 0.7678 -0.0692 0.1968 0.073 Uiso 1 1 calc R
H33B H 0.7329 0.0024 0.2134 0.073 Uiso 1 1 calc R
H33C H 0.7325 0.0260 0.1893 0.073 Uiso 1 1 calc R
C309 C 0.4022(7) 0.1261(5) 0.21081(15) 0.032(2) Uani 1 1 d U
C304 C 0.3809(8) 0.2843(5) 0.21114(15) 0.035(2) Uani 1 1 d .
C303 C 0.3699(8) 0.3691(6) 0.22022(16) 0.041(3) Uani 1 1 d .
C302 C 0.3635(7) 0.4464(6) 0.20842(16) 0.033(2) Uani 1 1 d U
C305 C 0.3767(8) 0.3718(6) 0.24238(15) 0.041(3) Uani 1 1 d .
C315 C 0.4036(10) 0.1369(6) 0.25905(15) 0.056(3) Uani 1 1 d .
H31G H 0.3521 0.0937 0.2568 0.083 Uiso 1 1 calc R
H31H H 0.4014 0.1577 0.2734 0.083 Uiso 1 1 calc R
H31I H 0.4662 0.1092 0.2564 0.083 Uiso 1 1 calc R
C308 C 0.3896(8) 0.2061(6) 0.22290(16) 0.044(3) Uani 1 1 d .
O402 O 0.8382(7) 0.3692(4) 0.04290(13) 0.068(2) Uani 1 1 d .
H402 H 0.8536 0.3314 0.0518 0.102 Uiso 1 1 calc R
C405 C 0.8525(10) 0.4528(7) 0.0509(2) 0.057(3) Uani 1 1 d U
C404 C 0.8782(8) 0.5555(6) 0.07820(18) 0.043(3) Uani 1 1 d DU
C412 C 0.8882(8) 0.5683(6) 0.10005(16) 0.043(3) Uani 1 1 d D
C411 C 0.8923(9) 0.6598(6) 0.1088(2) 0.047(3) Uani 1 1 d .
C410 C 0.9049(7) 0.7263(6) 0.09415(16) 0.036(2) Uani 1 1 d U
C427 C 0.9122(7) 0.8243(5) 0.09886(15) 0.032(2) Uani 1 1 d U
C419 C 0.8116(8) 0.8578(6) 0.10025(19) 0.046(3) Uani 1 1 d U
C418 C 0.7750(9) 0.8742(7) 0.12019(18) 0.049(3) Uani 1 1 d .
C417 C 0.8357(9) 0.8604(8) 0.1378(2) 0.053(3) Uani 1 1 d U
O406 O 0.7961(7) 0.8620(5) 0.15633(14) 0.071(2) Uani 1 1 d .
C402 C 0.8761(7) 0.3929(7) 0.0863(2) 0.077(4) Uani 1 1 d D
C401 C 0.9003(9) 0.5012(6) 0.11281(18) 0.054(3) Uani 1 1 d DU
H401 H 0.9112 0.5131 0.1271 0.065 Uiso 1 1 calc R
C407 C 0.8631(8) 0.6080(6) 0.04268(17) 0.040(3) Uani 1 1 d U
C408 C 0.8782(9) 0.6257(7) 0.06360(18) 0.054(3) Uani 1 1 d .
C409 C 0.8929(8) 0.7097(6) 0.07324(16) 0.041(3) Uani 1 1 d .
C425 C 0.8954(8) 0.8062(6) 0.06312(15) 0.042(3) Uani 1 1 d .
H425 H 0.9248 0.8054 0.0490 0.051 Uiso 1 1 calc R
C424 C 0.7969(9) 0.8458(6) 0.06297(19) 0.043(3) Uani 1 1 d U
C423 C 0.7514(8) 0.8701(7) 0.08185(19) 0.050(3) Uani 1 1 d U
C422 C 0.6565(8) 0.8922(7) 0.08472(19) 0.047(3) Uani 1 1 d U
C428 C 0.5859(9) 0.9026(6) 0.0674(2) 0.062(4) Uani 1 1 d .
H42A H 0.5221 0.9160 0.0731 0.094 Uiso 1 1 calc R
H42B H 0.5828 0.8477 0.0594 0.094 Uiso 1 1 calc R
H42C H 0.6066 0.9509 0.0584 0.094 Uiso 1 1 calc R
C421 C 0.6206(9) 0.9091(7) 0.1048(2) 0.064(4) Uani 1 1 d .
H421 H 0.5555 0.9271 0.1065 0.077 Uiso 1 1 calc R
C420 C 0.6795(10) 0.8997(7) 0.1221(2) 0.060(3) Uani 1 1 d .
C426 C 0.9564(7) 0.8577(6) 0.07833(15) 0.037(2) Uani 1 1 d U
H426 H 0.9471 0.9227 0.0766 0.044 Uiso 1 1 calc R
O409 O 1.0544(5) 0.8339(4) 0.07630(10) 0.0453(18) Uani 1 1 d U
C429 C 1.1216(9) 0.8979(7) 0.08172(17) 0.050(3) Uani 1 1 d .
C430 C 1.2194(9) 0.8659(7) 0.07869(18) 0.056(3) Uani 1 1 d .
H43A H 1.2654 0.9123 0.0825 0.084 Uiso 1 1 calc R
H43B H 1.2286 0.8498 0.0641 0.084 Uiso 1 1 calc R
H43C H 1.2303 0.8140 0.0874 0.084 Uiso 1 1 calc R
C415 C 0.8587(9) 0.6784(7) 0.02624(17) 0.052(3) Uani 1 1 d U
H41C H 0.8131 0.7244 0.0305 0.078 Uiso 1 1 calc R
H41D H 0.8372 0.6522 0.0132 0.078 Uiso 1 1 calc R
H41E H 0.9228 0.7043 0.0244 0.078 Uiso 1 1 calc R
C214 C 0.6503(13) 0.6559(11) 0.1448(3) 0.102(6) Uani 1 1 d .
H21F H 0.5938 0.6209 0.1493 0.123 Uiso 1 1 calc R
H21G H 0.6499 0.7117 0.1527 0.123 Uiso 1 1 calc R
C120 C 0.5168(14) 0.2656(9) -0.0201(2) 0.078(5) Uani 1 1 d .
O107 O 0.5419(8) 0.1771(5) -0.02410(14) 0.084(3) Uani 1 1 d .
H107 H 0.5018 0.1334 -0.0203 0.101 Uiso 1 1 d R
C129 C 0.1108(10) 0.4906(8) -0.0151(3) 0.075(4) Uani 1 1 d U
C228 C 0.3775(11) 0.1080(8) 0.0790(2) 0.079(4) Uani 1 1 d .
C213 C 0.6396(12) 0.6756(8) 0.1239(2) 0.078(4) Uani 1 1 d U
H21H H 0.6949 0.7126 0.1195 0.094 Uiso 1 1 calc R
H21I H 0.5805 0.7113 0.1221 0.094 Uiso 1 1 calc R
C12 C 0.0230(11) 0.1269(13) 0.1686(3) 0.109(5) Uani 1 1 d U
H12D H 0.0196 0.0751 0.1593 0.130 Uiso 1 1 calc R
H12E H 0.0123 0.1057 0.1829 0.130 Uiso 1 1 calc R
C121 C 0.5828(13) 0.3271(10) -0.02734(19) 0.077(4) Uani 1 1 d .
H121 H 0.6410 0.3087 -0.0338 0.092 Uiso 1 1 calc R
C126 C 0.2779(10) 0.4861(9) -0.0070(2) 0.069(4) Uani 1 1 d .
H126 H 0.2817 0.4840 -0.0225 0.083 Uiso 1 1 calc R
C122 C 0.5625(10) 0.4150(10) -0.0250(2) 0.069(4) Uani 1 1 d .
C114 C 0.2740(10) 0.3618(11) 0.12516(19) 0.075(4) Uani 1 1 d .
H11G H 0.2492 0.4209 0.1289 0.090 Uiso 1 1 calc R
H11H H 0.2766 0.3271 0.1381 0.090 Uiso 1 1 calc R
C115 C 0.3947(11) 0.7257(7) 0.02472(19) 0.073(4) Uani 1 1 d U
H11I H 0.4486 0.7066 0.0160 0.110 Uiso 1 1 calc R
H11J H 0.4059 0.7864 0.0294 0.110 Uiso 1 1 calc R
H11K H 0.3347 0.7232 0.0167 0.110 Uiso 1 1 calc R
O12 O -0.0530(16) 0.1865(10) 0.1633(4) 0.233(11) Uani 1 1 d .
H12 H -0.0924 0.1609 0.1554 0.349 Uiso 1 1 calc R
C130 C 0.0213(11) 0.5387(10) -0.0082(2) 0.092(5) Uani 1 1 d .
H13A H 0.0296 0.6021 -0.0105 0.139 Uiso 1 1 calc R
H13B H 0.0101 0.5276 0.0065 0.139 Uiso 1 1 calc R
H13C H -0.0341 0.5176 -0.0163 0.139 Uiso 1 1 calc R
C118 C 0.4315(10) 0.2878(10) -0.01168(19) 0.064(4) Uani 1 1 d .
C3S C 0.6421(10) 0.2566(11) 0.2181(3) 0.089(5) Uani 1 1 d .
H3S H 0.6516 0.2121 0.2282 0.107 Uiso 1 1 calc R
C4S C 0.6321(12) 0.3462(12) 0.2241(2) 0.088(5) Uani 1 1 d .
H4S H 0.6396 0.3648 0.2381 0.105 Uiso 1 1 calc R
C5S C 0.6106(11) 0.4053(8) 0.2082(3) 0.076(4) Uani 1 1 d .
H5S H 0.6031 0.4655 0.2119 0.091 Uiso 1 1 calc R
N1S N 0.6002(8) 0.3869(6) 0.18960(18) 0.064(3) Uani 1 1 d .
C1S C 0.6127(9) 0.3012(7) 0.18405(18) 0.058(3) Uani 1 1 d .
H1S H 0.6034 0.2863 0.1699 0.069 Uiso 1 1 calc R
C2S C 0.6379(10) 0.2346(6) 0.19743(19) 0.059(4) Uani 1 1 d .
H2S H 0.6516 0.1766 0.1927 0.071 Uiso 1 1 calc R
C7S C 0.1182(9) 0.5123(10) 0.0543(2) 0.074(4) Uani 1 1 d .
H7S H 0.1127 0.5018 0.0398 0.089 Uiso 1 1 calc R
C8S C 0.1283(9) 0.6069(8) 0.0623(3) 0.072(4) Uani 1 1 d .
H8S H 0.1318 0.6560 0.0532 0.087 Uiso 1 1 calc R
C10S C 0.1311(9) 0.5437(7) 0.0940(2) 0.061(3) Uani 1 1 d .
H10S H 0.1345 0.5538 0.1085 0.073 Uiso 1 1 calc R
C9S C 0.1316(11) 0.6158(9) 0.0821(2) 0.073(4) Uani 1 1 d .
H9S H 0.1345 0.6728 0.0882 0.088 Uiso 1 1 calc R
N2S N 0.1261(8) 0.4562(6) 0.08800(19) 0.064(3) Uani 1 1 d .
C6S C 0.1171(10) 0.4449(8) 0.0674(2) 0.066(4) Uani 1 1 d .
H6S H 0.1098 0.3868 0.0620 0.079 Uiso 1 1 calc R
C14S C 0.8811(14) 0.330(3) 0.2280(4) 0.190(12) Uani 1 1 d DU
H14S H 0.8807 0.3150 0.2423 0.228 Uiso 1 1 calc R
C13S C 0.872(2) 0.413(2) 0.2217(6) 0.218(16) Uani 1 1 d DU
H13S H 0.8701 0.4577 0.2319 0.261 Uiso 1 1 calc R
N3S N 0.8901(9) 0.2887(8) 0.1949(3) 0.115(5) Uani 1 1 d DU
C11S C 0.8767(11) 0.3692(13) 0.1879(4) 0.145(8) Uani 1 1 d DU
H11S H 0.8760 0.3805 0.1734 0.174 Uiso 1 1 calc R
C12S C 0.8637(10) 0.4365(13) 0.2017(5) 0.151(9) Uani 1 1 d DU
H12S H 0.8503 0.4953 0.1975 0.181 Uiso 1 1 calc R
C15S C 0.892(2) 0.2676(17) 0.2129(5) 0.187(14) Uani 1 1 d DU
H15S H 0.9002 0.2075 0.2166 0.224 Uiso 1 1 calc R
C413 C 0.9249(14) 0.3394(11) 0.1199(3) 0.114(5) Uani 1 1 d DU
H41F H 0.9454 0.2877 0.1116 0.136 Uiso 1 1 calc R
H41G H 0.9780 0.3563 0.1293 0.136 Uiso 1 1 calc R
C414 C 0.8357(17) 0.3198(14) 0.1316(3) 0.157(8) Uani 1 1 d DU
H41H H 0.8487 0.2698 0.1411 0.189 Uiso 1 1 calc R
H41I H 0.7853 0.3006 0.1218 0.189 Uiso 1 1 calc R
O404 O 0.7977(14) 0.3951(9) 0.1440(2) 0.174(6) Uani 1 1 d DU
H404 H 0.7389 0.4023 0.1413 0.261 Uiso 1 1 calc R

loop_
_atom_site_aniso_label
_atom_site_aniso_U_11
_atom_site_aniso_U_22
_atom_site_aniso_U_33
_atom_site_aniso_U_23
_atom_site_aniso_U_13
_atom_site_aniso_U_12
O4 0.105(8) 0.018(4) 0.133(8) 0.028(4) -0.018(6) -0.005(5)
O104 0.238(17) 0.053(6) 0.135(10) 0.010(6) -0.060(11) -0.038(10)
O3' 0.086(6) 0.031(4) 0.072(6) 0.003(4) 0.019(5) -0.013(5)
O7' 0.095(6) 0.035(4) 0.049(5) -0.005(3) -0.007(4) -0.008(5)
O9 0.149(9) 0.020(4) 0.074(6) 0.001(4) -0.001(6) 0.015(6)
C128 0.088(9) 0.082(10) 0.079(9) 0.015(8) 0.031(8) -0.020(11)
O3 0.089(6) 0.018(3) 0.121(6) 0.018(4) -0.003(5) -0.003(5)
O9' 0.060(5) 0.023(4) 0.068(5) 0.006(3) -0.016(4) 0.000(5)
O11' 0.089(6) 0.014(3) 0.101(6) -0.015(3) -0.003(5) 0.008(5)
O106 0.135(9) 0.039(5) 0.086(6) -0.011(4) 0.003(6) 0.005(7)
O105 0.101(8) 0.047(5) 0.076(6) 0.004(4) 0.021(6) 0.005(7)
O101 0.111(7) 0.035(4) 0.093(7) -0.005(4) 0.002(6) 0.041(6)
O103 0.116(8) 0.040(5) 0.080(6) -0.001(4) -0.012(6) 0.003(6)
O102 0.096(7) 0.029(4) 0.089(6) -0.017(4) 0.014(6) -0.004(5)
O201 0.075(5) 0.039(4) 0.129(6) 0.003(4) 0.010(5) 0.010(5)
O205 0.083(6) 0.024(4) 0.068(5) -0.001(3) 0.001(5) 0.012(5)
O206 0.116(7) 0.035(4) 0.077(6) 0.000(4) 0.008(6) 0.015(6)
O202 0.066(5) 0.027(4) 0.105(5) 0.029(4) 0.013(5) 0.018(5)
C206 0.060(8) 0.046(7) 0.083(9) 0.044(7) 0.015(7) 0.005(8)
O208 0.093(6) 0.054(5) 0.078(6) -0.001(4) 0.023(5) 0.028(6)
O209 0.067(5) 0.012(3) 0.093(6) 0.008(3) -0.014(5) -0.007(5)
N201 0.059(5) 0.024(4) 0.081(6) -0.013(4) 0.001(5) 0.008(5)
O207 0.077(5) 0.037(4) 0.087(6) -0.006(4) -0.011(5) 0.006(6)
O304 0.100(7) 0.036(4) 0.079(6) 0.006(4) 0.007(5) 0.015(6)
O306 0.084(6) 0.024(4) 0.080(6) -0.015(4) -0.015(5) -0.006(5)
C316 0.060(7) 0.019(5) 0.060(8) 0.006(5) -0.018(6) 0.020(6)
O307 0.081(6) 0.045(5) 0.106(7) -0.018(4) -0.021(6) -0.019(6)
O309 0.056(4) 0.021(3) 0.053(4) -0.002(3) 0.004(3) 0.021(4)
O310 0.089(6) 0.008(3) 0.078(5) 0.002(3) -0.008(5) -0.012(5)
O303 0.084(5) 0.010(3) 0.049(4) 0.007(3) -0.003(4) 0.001(4)
O301 0.067(4) 0.015(3) 0.059(4) -0.016(3) -0.001(4) 0.002(4)
O302 0.090(6) 0.026(3) 0.048(4) -0.013(3) 0.013(5) 0.001(5)
C306 0.092(9) 0.011(4) 0.049(6) 0.002(4) -0.016(7) -0.003(7)
O308 0.095(6) 0.029(4) 0.090(7) -0.014(4) 0.025(5) -0.010(5)
O401 0.149(10) 0.016(4) 0.112(7) 0.000(4) 0.044(7) -0.010(6)
N401 0.171(14) 0.016(4) 0.086(8) 0.001(4) -0.005(9) 0.008(8)
C406 0.036(6) 0.024(5) 0.088(8) -0.005(5) -0.012(6) 0.007(6)
O407 0.084(6) 0.049(5) 0.094(7) -0.021(5) 0.035(6) -0.010(6)
O405 0.069(5) 0.037(4) 0.063(5) -0.015(4) -0.012(4) -0.018(5)
C416 0.061(7) 0.045(7) 0.069(9) 0.013(6) 0.001(7) -0.004(8)
O410 0.083(6) 0.014(4) 0.107(6) 0.000(4) 0.010(5) -0.013(5)
O403 0.076(5) 0.037(4) 0.069(6) 0.010(4) 0.000(5) -0.002(5)
O408 0.095(7) 0.037(4) 0.087(7) -0.011(4) -0.027(5) 0.009(6)
O204 0.139(10) 0.049(6) 0.110(9) -0.017(5) -0.018(7) -0.032(8)
O109 0.045(4) 0.065(6) 0.075(6) 0.002(5) -0.006(4) -0.003(5)
O110 0.123(9) 0.049(5) 0.138(9) -0.026(6) -0.019(8) 0.019(7)
C9 0.079(7) 0.023(5) 0.056(6) -0.005(4) 0.011(6) 0.016(6)
C108 0.030(6) 0.021(5) 0.114(11) -0.001(6) 0.010(7) 0.007(6)
C203 0.048(7) 0.025(6) 0.098(10) 0.001(6) 0.021(7) -0.004(7)
C307 0.040(6) 0.033(5) 0.038(6) -0.010(4) -0.002(5) 0.001(6)
C403 0.047(6) 0.027(5) 0.069(8) 0.001(5) -0.012(6) -0.004(7)
O4' 0.057(4) 0.010(3) 0.069(5) 0.000(3) 0.015(4) -0.004(4)
C4' 0.050(7) 0.013(5) 0.072(9) 0.008(5) 0.017(7) 0.006(6)
C3'A 0.054(7) 0.020(5) 0.068(8) -0.004(5) 0.010(7) 0.023(6)
C3'B 0.052(6) 0.004(4) 0.059(6) 0.005(4) 0.003(5) -0.004(5)
C9'A 0.036(5) 0.023(5) 0.063(7) 0.002(5) 0.021(6) 0.003(6)
C8 0.058(6) 0.020(4) 0.060(6) 0.002(4) 0.006(5) -0.005(6)
C7 0.060(7) 0.028(5) 0.049(7) 0.012(5) -0.009(6) 0.006(7)
C6A 0.051(6) 0.028(5) 0.057(7) 0.014(5) -0.021(6) 0.001(7)
C3B 0.046(7) 0.021(5) 0.084(9) -0.002(5) -0.026(7) 0.013(7)
C3A 0.037(5) 0.023(5) 0.071(7) 0.011(5) 0.002(5) -0.003(5)
C4 0.056(7) 0.024(6) 0.095(10) 0.023(6) -0.006(7) -0.002(7)
C3' 0.036(6) 0.039(7) 0.072(9) 0.003(6) -0.005(6) 0.004(7)
O2' 0.048(4) 0.043(4) 0.054(5) 0.014(3) 0.001(4) 0.010(5)
C1' 0.050(6) 0.025(5) 0.065(8) 0.007(5) -0.010(6) 0.004(6)
C6'A 0.044(5) 0.019(5) 0.063(6) -0.006(4) -0.005(5) 0.016(5)
C7' 0.045(5) 0.012(4) 0.045(5) -0.003(4) -0.002(4) 0.003(4)
C8' 0.041(5) 0.018(4) 0.036(5) -0.010(4) -0.001(4) 0.012(5)
C6 0.052(6) 0.021(4) 0.057(6) 0.014(4) -0.001(5) 0.011(5)
C5 0.043(6) 0.028(6) 0.080(8) 0.012(5) -0.028(6) -0.016(7)
C9A 0.034(6) 0.029(6) 0.073(8) -0.013(5) -0.001(6) 0.003(6)
C1 0.045(6) 0.024(5) 0.072(7) -0.012(5) -0.014(6) 0.004(7)
N2 0.074(6) 0.032(5) 0.085(7) -0.008(4) -0.004(6) 0.006(6)
C11 0.092(7) 0.044(6) 0.109(8) -0.025(6) -0.009(7) 0.005(7)
C3 0.055(8) 0.045(8) 0.120(13) -0.013(8) 0.010(9) 0.004(9)
C10 0.062(6) 0.021(4) 0.068(6) 0.009(4) 0.008(5) -0.009(6)
C9' 0.050(6) 0.018(4) 0.065(6) -0.005(4) -0.014(5) 0.011(5)
C11' 0.052(8) 0.040(7) 0.067(8) 0.000(5) 0.018(6) 0.030(8)
C12' 0.068(8) 0.040(7) 0.085(9) 0.012(6) 0.004(7) 0.021(8)
C6' 0.065(8) 0.008(5) 0.070(8) 0.002(5) -0.008(7) 0.015(6)
C5' 0.057(6) 0.010(4) 0.059(6) 0.005(4) -0.004(6) 0.007(5)
C10' 0.047(6) 0.027(5) 0.075(8) 0.010(5) -0.022(6) -0.017(6)
C117 0.064(9) 0.049(9) 0.101(11) -0.009(7) -0.006(9) -0.003(10)
C116 0.082(7) 0.039(6) 0.096(8) 0.006(5) -0.008(6) 0.019(7)
C127 0.066(8) 0.081(10) 0.057(9) -0.005(7) 0.007(7) 0.019(10)
C110 0.076(9) 0.018(5) 0.095(10) -0.019(6) -0.007(8) -0.010(7)
C111 0.073(9) 0.022(6) 0.065(8) 0.007(5) 0.000(7) 0.012(7)
C112 0.065(8) 0.022(5) 0.073(9) -0.001(6) 0.004(7) 0.004(7)
C101 0.086(9) 0.021(5) 0.076(9) -0.001(6) 0.017(8) 0.005(8)
N101 0.066(6) 0.040(5) 0.074(7) 0.003(5) 0.010(6) 0.008(6)
C102 0.089(10) 0.037(6) 0.074(9) -0.012(6) -0.005(8) 0.020(9)
C119 0.061(8) 0.059(8) 0.042(7) 0.030(6) 0.001(6) -0.013(9)
C123 0.082(9) 0.068(7) 0.068(9) 0.020(7) 0.009(8) 0.000(10)
C124 0.135(15) 0.077(8) 0.036(8) 0.009(7) 0.030(9) 0.005(11)
O108 0.106(7) 0.068(6) 0.090(7) 0.030(5) 0.010(6) 0.007(7)
C125 0.078(8) 0.034(6) 0.047(7) 0.014(5) -0.004(7) -0.026(8)
C109 0.058(8) 0.056(8) 0.087(10) -0.002(7) 0.016(7) 0.020(9)
C104 0.051(6) 0.021(5) 0.079(7) -0.011(5) -0.002(6) 0.015(6)
C103 0.055(7) 0.026(5) 0.076(9) 0.003(6) -0.011(7) -0.005(7)
C113 0.088(10) 0.031(6) 0.096(10) 0.012(6) 0.007(8) 0.009(9)
C105 0.056(6) 0.029(5) 0.065(6) -0.010(5) 0.007(6) -0.023(6)
C106 0.062(8) 0.039(7) 0.103(11) -0.018(7) 0.002(8) 0.010(8)
C107 0.051(7) 0.017(5) 0.124(11) 0.017(6) 0.004(8) 0.004(7)
C202 0.049(7) 0.014(5) 0.121(12) 0.000(6) 0.006(8) -0.014(7)
C204 0.033(6) 0.021(5) 0.075(8) 0.020(5) 0.017(6) -0.002(6)
C208 0.059(7) 0.029(5) 0.050(7) 0.012(5) 0.018(6) -0.002(7)
C209 0.037(5) 0.015(4) 0.055(6) 0.004(4) -0.012(5) 0.006(5)
C210 0.052(6) 0.006(4) 0.071(8) 0.012(4) 0.022(6) 0.003(6)
C227 0.066(6) 0.017(4) 0.063(6) 0.010(4) 0.001(6) 0.003(6)
C216 0.062(7) 0.024(5) 0.068(8) -0.008(5) -0.005(7) -0.012(7)
C217 0.071(7) 0.030(5) 0.076(7) 0.015(5) 0.006(7) -0.015(6)
C205 0.057(8) 0.020(5) 0.096(10) 0.023(6) 0.003(8) -0.008(7)
C207 0.026(5) 0.052(7) 0.072(9) 0.015(6) 0.006(6) 0.006(7)
C225 0.079(9) 0.011(4) 0.054(7) -0.011(4) 0.013(6) 0.005(7)
C224 0.077(7) 0.019(5) 0.074(7) 0.000(5) 0.022(6) 0.005(6)
C223 0.066(6) 0.008(4) 0.069(7) -0.008(4) -0.008(6) -0.010(5)
C222 0.066(8) 0.023(5) 0.081(9) 0.032(6) 0.023(7) 0.001(7)
C221 0.057(6) 0.048(6) 0.079(7) 0.012(5) 0.011(6) 0.031(6)
C220 0.055(8) 0.031(6) 0.101(11) 0.013(7) -0.007(8) 0.011(7)
C218 0.059(8) 0.019(5) 0.095(10) 0.005(6) -0.003(7) -0.009(7)
C219 0.045(5) 0.024(5) 0.065(7) 0.001(5) 0.007(5) -0.011(5)
C226 0.060(7) 0.033(6) 0.060(8) -0.001(5) -0.015(6) -0.010(7)
O210 0.112(7) 0.065(5) 0.160(7) -0.061(5) -0.003(6) 0.002(6)
C229 0.080(9) 0.044(8) 0.119(12) -0.015(8) 0.004(9) 0.005(9)
C211 0.060(6) 0.022(5) 0.071(7) -0.006(5) 0.011(6) -0.001(6)
C212 0.056(6) 0.013(4) 0.064(6) 0.001(4) -0.011(5) 0.008(5)
C201 0.082(9) 0.021(5) 0.092(9) -0.015(5) -0.007(8) -0.004(8)
O203 0.120(7) 0.018(3) 0.060(5) -0.010(3) -0.011(5) -0.004(5)
C230 0.095(11) 0.040(7) 0.120(12) 0.032(7) 0.029(10) 0.028(9)
C215 0.064(7) 0.049(7) 0.050(7) 0.006(5) 0.009(6) 0.004(8)
C321 0.051(5) 0.012(4) 0.076(6) 0.001(4) -0.005(5) -0.004(5)
C322 0.050(5) 0.021(4) 0.067(6) 0.001(4) 0.005(5) 0.019(5)
C323 0.044(5) 0.016(4) 0.060(6) -0.002(4) -0.001(5) 0.009(5)
C319 0.038(5) 0.012(4) 0.065(6) -0.006(4) -0.003(5) 0.006(5)
C327 0.034(5) 0.015(4) 0.064(6) -0.009(4) -0.002(5) 0.005(5)
C310 0.031(4) 0.007(3) 0.042(5) -0.002(3) 0.008(4) -0.010(4)
C311 0.073(8) 0.020(5) 0.052(8) 0.008(5) -0.008(7) 0.002(7)
C312 0.046(6) 0.006(4) 0.047(6) -0.004(4) -0.007(5) 0.001(6)
C301 0.061(6) 0.018(4) 0.062(6) -0.019(4) -0.006(5) 0.012(5)
N301 0.056(5) 0.010(3) 0.061(5) -0.002(3) 0.002(4) 0.009(5)
C313 0.063(6) 0.016(4) 0.053(6) -0.002(4) 0.000(5) 0.004(6)
C314 0.098(8) 0.030(5) 0.070(7) -0.006(5) 0.030(6) 0.019(7)
C317 0.031(6) 0.032(6) 0.089(10) -0.012(6) -0.035(7) 0.008(6)
O305 0.051(5) 0.012(3) 0.081(6) 0.003(3) 0.014(4) 0.000(4)
C320 0.068(7) 0.019(5) 0.080(7) -0.002(5) -0.024(6) 0.007(6)
C318 0.035(6) 0.025(5) 0.075(9) -0.005(5) 0.024(6) 0.001(6)
C328 0.082(9) 0.032(6) 0.105(10) -0.008(6) 0.041(8) -0.007(8)
C324 0.052(6) 0.022(5) 0.078(7) -0.009(5) 0.019(6) -0.004(6)
C325 0.076(8) 0.013(4) 0.037(6) -0.006(4) -0.019(6) 0.007(6)
C326 0.040(5) 0.022(5) 0.054(6) 0.008(4) 0.009(5) 0.018(5)
C329 0.031(6) 0.035(6) 0.065(7) 0.018(5) -0.002(5) 0.010(7)
C330 0.073(8) 0.035(6) 0.037(6) 0.011(5) -0.002(6) 0.011(7)
C309 0.037(5) 0.007(4) 0.052(6) -0.009(4) -0.005(5) 0.004(5)
C304 0.045(6) 0.010(4) 0.050(7) 0.000(4) -0.004(5) 0.003(6)
C303 0.047(6) 0.016(5) 0.059(7) -0.003(4) 0.011(6) 0.005(6)
C302 0.038(5) 0.010(4) 0.051(6) -0.001(4) -0.008(5) 0.009(5)
C305 0.055(7) 0.023(5) 0.045(7) -0.023(4) -0.007(6) -0.003(6)
C315 0.102(10) 0.031(5) 0.034(6) 0.010(4) 0.014(6) 0.010(8)
C308 0.046(6) 0.029(5) 0.058(8) -0.009(5) 0.008(6) -0.002(7)
O402 0.093(7) 0.018(3) 0.092(6) -0.018(4) -0.003(5) -0.009(5)
C405 0.074(7) 0.027(5) 0.069(7) -0.002(5) 0.002(6) 0.004(6)
C404 0.044(5) 0.007(4) 0.077(7) 0.007(4) -0.006(5) 0.005(5)
C412 0.046(6) 0.022(5) 0.059(8) 0.016(5) -0.009(6) 0.006(6)
C411 0.057(7) 0.020(5) 0.066(8) 0.000(5) 0.004(7) -0.015(7)
C410 0.024(4) 0.026(5) 0.058(6) 0.012(4) -0.015(5) -0.014(5)
C427 0.030(4) 0.010(3) 0.055(5) -0.003(3) 0.000(4) -0.009(4)
C419 0.053(6) 0.012(4) 0.072(7) -0.003(4) 0.002(6) -0.008(5)
C418 0.065(8) 0.023(5) 0.059(8) 0.014(5) -0.009(7) -0.011(7)
C417 0.054(6) 0.036(6) 0.069(7) -0.002(5) 0.009(6) 0.002(6)
O406 0.098(6) 0.037(4) 0.076(6) -0.002(4) -0.004(5) 0.006(6)
C402 0.099(11) 0.026(6) 0.107(12) 0.003(7) -0.012(10) 0.016(9)
C401 0.072(7) 0.021(5) 0.069(6) 0.009(4) 0.000(6) 0.007(6)
C407 0.043(5) 0.017(4) 0.059(6) -0.014(4) -0.002(5) -0.012(5)
C408 0.060(7) 0.042(6) 0.060(8) 0.000(5) 0.013(7) 0.016(8)
C409 0.045(6) 0.015(4) 0.062(7) 0.007(4) 0.031(6) -0.011(6)
C425 0.054(7) 0.030(5) 0.043(6) -0.001(4) 0.000(6) -0.022(7)
C424 0.060(6) 0.013(4) 0.056(6) 0.007(4) -0.006(6) -0.004(5)
C423 0.060(6) 0.020(5) 0.069(7) -0.009(5) -0.006(6) -0.009(6)
C422 0.056(6) 0.022(5) 0.063(6) -0.003(5) -0.003(6) -0.009(6)
C428 0.068(8) 0.015(5) 0.104(10) -0.012(5) -0.017(8) 0.005(7)
C421 0.043(7) 0.025(6) 0.124(12) -0.015(7) 0.000(8) -0.008(7)
C420 0.062(8) 0.025(6) 0.093(11) -0.019(6) 0.008(9) -0.003(7)
C426 0.046(5) 0.017(4) 0.046(6) 0.007(4) 0.007(5) -0.006(5)
O409 0.057(4) 0.012(3) 0.066(4) 0.000(3) -0.007(4) -0.009(4)
C429 0.060(8) 0.040(7) 0.051(7) 0.003(5) -0.012(6) -0.016(8)
C430 0.074(8) 0.026(6) 0.070(8) 0.001(5) -0.008(7) -0.033(7)
C415 0.063(6) 0.026(5) 0.066(6) 0.014(4) -0.001(5) 0.004(6)
C214 0.101(12) 0.059(10) 0.147(17) -0.046(10) 0.020(12) -0.002(12)
C120 0.120(14) 0.040(8) 0.074(10) -0.015(7) -0.020(10) 0.006(11)
O107 0.113(7) 0.044(5) 0.095(7) -0.036(4) 0.005(6) 0.012(6)
C129 0.062(9) 0.031(7) 0.131(12) 0.013(6) 0.002(10) 0.013(8)
C228 0.065(9) 0.036(7) 0.136(13) -0.035(8) 0.000(9) -0.009(9)
C213 0.096(8) 0.035(6) 0.104(8) -0.028(6) 0.007(7) -0.004(7)
C12 0.084(7) 0.101(9) 0.142(9) -0.019(8) -0.038(7) 0.011(8)
C121 0.102(12) 0.064(9) 0.064(9) -0.008(7) -0.008(8) 0.028(11)
C126 0.068(9) 0.072(9) 0.068(9) 0.041(7) -0.003(7) -0.005(9)
C122 0.061(8) 0.073(10) 0.072(9) 0.004(7) -0.006(7) 0.010(10)
C114 0.082(9) 0.087(11) 0.056(8) 0.007(7) -0.025(7) -0.027(10)
C115 0.103(8) 0.035(5) 0.082(7) -0.009(5) 0.012(7) -0.001(7)
O12 0.25(2) 0.090(9) 0.35(3) -0.047(12) -0.207(19) 0.057(14)
C130 0.090(10) 0.067(9) 0.120(13) 0.044(9) 0.000(9) 0.002(11)
C118 0.057(8) 0.074(10) 0.061(8) -0.007(7) -0.001(7) -0.010(10)
C3S 0.063(9) 0.093(12) 0.111(14) 0.027(10) 0.024(9) 0.008(11)
C4S 0.085(10) 0.097(12) 0.081(11) -0.047(10) -0.004(9) -0.005(12)
C5S 0.088(10) 0.034(7) 0.105(12) -0.031(8) -0.005(10) -0.022(9)
N1S 0.074(7) 0.038(5) 0.081(8) -0.031(5) 0.012(6) 0.000(7)
C1S 0.070(8) 0.041(7) 0.062(8) -0.027(6) 0.007(7) -0.014(8)
C2S 0.108(11) 0.017(5) 0.052(8) 0.006(5) 0.015(8) 0.010(7)
C7S 0.042(7) 0.087(11) 0.095(10) -0.024(9) -0.008(7) 0.001(10)
C8S 0.046(7) 0.040(7) 0.132(14) 0.015(7) 0.033(9) -0.007(8)
C10S 0.063(8) 0.039(6) 0.082(9) -0.003(6) -0.029(7) 0.003(8)
C9S 0.084(10) 0.060(9) 0.075(10) 0.010(7) -0.025(9) 0.021(10)
N2S 0.065(7) 0.024(5) 0.102(9) -0.023(5) -0.016(6) -0.001(6)
C6S 0.062(8) 0.036(7) 0.100(11) -0.025(7) -0.008(9) 0.009(8)
C14S 0.049(10) 0.32(4) 0.197(16) 0.043(18) -0.018(14) -0.05(2)
C13S 0.17(3) 0.21(2) 0.27(2) -0.07(2) 0.15(2) -0.12(3)
N3S 0.066(8) 0.048(6) 0.232(17) 0.009(8) -0.008(11) -0.025(8)
C11S 0.129(17) 0.101(10) 0.204(16) 0.054(10) 0.095(15) 0.067(15)
C12S 0.042(8) 0.068(9) 0.34(3) 0.002(13) 0.084(16) 0.009(11)
C15S 0.16(2) 0.122(16) 0.28(2) 0.113(17) 0.05(3) -0.01(2)
C413 0.152(10) 0.079(8) 0.110(9) 0.020(6) -0.017(7) -0.010(8)
C414 0.20(2) 0.121(16) 0.150(19) -0.019(12) 0.021(14) -0.034(18)
O404 0.231(17) 0.106(10) 0.186(14) 0.038(8) 0.023(12) 0.034(13)

loop_
_atom_type_symbol
_atom_type_description
_atom_type_scat_dispersion_real
_atom_type_scat_dispersion_imag
_atom_type_scat_source
C C 0.0181 0.0091 'International Tables Vol C Tables 4.2.6.8 and 6.1.1.4'
H H 0.0000 0.0000 'International Tables Vol C Tables 4.2.6.8 and 6.1.1.4'
N N 0.0311 0.0180 'International Tables Vol C Tables 4.2.6.8 and 6.1.1.4'
O O 0.0492 0.0322 'International Tables Vol C Tables 4.2.6.8 and 6.1.1.4'

loop_
_geom_angle_atom_site_label_1
_geom_angle_atom_site_label_2
_geom_angle_atom_site_label_3
_geom_angle
C4 O4 H40B 117.9
C114 O104 H104 109.5
C122 C128 H12A 109.5
C122 C128 H12B 109.5
H12A C128 H12B 109.5
C122 C128 H12C 109.5
H12A C128 H12C 109.5
H12B C128 H12C 109.5
C11' O9' C9' 120.4(8)
C117 O105 C116 120.3(12)
C105 O102 H102 109.5
C217 O205 C216 118.4(10)
C205 O202 H202 109.5
C205 C206 C207 122.0(11)
C205 C206 H206 119.0
C207 C206 H206 119.0
C228 O209 C226 120.3(9)
C202 N201 C201 118.0(9)
C202 N201 C213 119.1(10)
C201 N201 C213 122.9(11)
C220 O207 H20B 119.9
C314 O304 H304 109.5
O305 C316 C327 114.2(9)
O305 C316 H31A 108.7
C327 C316 H31A 108.7
O305 C316 H31B 108.7
C327 C316 H31B 108.7
H31A C316 H31B 107.6
C320 O307 H30B 119.1
C329 O309 C326 117.4(8)
C305 O302 H302 109.5
C305 C306 C307 120.4(9)
C305 C306 H306 119.8
C307 C306 H306 119.8
C402 N401 C401 121.2(10)
C402 N401 C413 116.0(11)
C401 N401 C413 122.6(13)
C405 C406 C407 119.1(11)
C405 C406 H406 120.4
C407 C406 H406 120.4
C420 O407 H407 109.5
C417 O405 C416 117.2(10)
C427 C416 O405 114.1(9)
C427 C416 H41A 108.7
O405 C416 H41A 108.7
C427 C416 H41B 108.7
O405 C416 H41B 108.7
H41A C416 H41B 107.6
C214 O204 H204 109.5
C129 O109 C126 118.2(10)
O9 C9 C8 123.3(10)
O9 C9 C9A 121.7(9)
C8 C9 C9A 115.0(10)
C104 C108 C109 115.8(10)
C104 C108 C107 116.2(12)
C109 C108 C107 126.6(13)
C204 C203 C205 120.1(11)
C204 C203 C202 118.9(12)
C205 C203 C202 121.0(11)
C308 C307 C306 119.7(9)
C308 C307 C315 124.2(9)
C306 C307 C315 115.9(8)
C405 C403 C404 117.4(10)
C405 C403 C402 121.1(10)
C404 C403 C402 121.4(11)
C4' O4' H40A 119.4
C5' C4' O4' 116.0(10)
C5' C4' C3'A 121.8(11)
O4' C4' C3'A 122.2(11)
C3'B C3'A C4' 119.0(11)
C3'B C3'A C3' 121.4(11)
C4' C3'A C3' 119.2(10)
C3'A C3'B C6'A 120.5(10)
C3'A C3'B C9'A 116.5(10)
C6'A C3'B C9'A 123.0(9)
C3'B C9'A C8 112.7(9)
C3'B C9'A C1' 113.5(8)
C8 C9'A C1' 119.3(9)
C3'B C9'A C9' 104.3(8)
C8 C9'A C9' 95.9(8)
C1' C9'A C9' 108.4(8)
C7 C8 C9 122.3(10)
C7 C8 C9'A 112.7(9)
C9 C8 C9'A 123.5(10)
C8 C7 C6A 123.7(9)
C8 C7 C8' 106.7(8)
C6A C7 C8' 129.5(9)
C3B C6A C6 119.9(9)
C3B C6A C7 115.0(9)
C6 C6A C7 124.9(9)
C3A C3B C6A 118.3(11)
C3A C3B C9A 120.3(10)
C6A C3B C9A 121.5(9)
C4 C3A C3B 121.4(10)
C4 C3A C3 117.3(10)
C3B C3A C3 121.2(12)
O4 C4 C3A 124.6(11)
O4 C4 C5 114.6(11)
C3A C4 C5 120.6(9)
O3' C3' O2' 119.5(11)
O3' C3' C3'A 120.2(10)
O2' C3' C3'A 120.3(11)
C3' O2' C1' 118.3(9)
O2' C1' C9'A 116.0(9)
O2' C1' H1'1 108.3
C9'A C1' H1'1 108.3
O2' C1' H1'2 108.3
C9'A C1' H1'2 108.3
H1'1 C1' H1'2 107.4
C6' C6'A C3'B 119.6(10)
C6' C6'A C7' 121.7(10)
C3'B C6'A C7' 118.7(9)
O7' C7' C6'A 121.8(10)
O7' C7' C8' 123.5(9)
C6'A C7' C8' 114.6(9)
C7 C8' C7' 110.6(8)
C7 C8' C9' 101.6(8)
C7' C8' C9' 109.6(8)
C7 C8' H8' 111.5
C7' C8' H8' 111.5
C9' C8' H8' 111.5
C5 C6 C6A 121.1(10)
C5 C6 C10 117.0(10)
C6A C6 C10 121.9(8)
C6 C5 C4 118.4(10)
C6 C5 H5 120.8
C4 C5 H5 120.8
C1 C9A C3B 118.5(10)
C1 C9A C9 119.3(11)
C3B C9A C9 122.1(9)
N2 C1 C9A 120.3(11)
N2 C1 H1 119.9
C9A C1 H1 119.9
C1 N2 C3 124.9(10)
C1 N2 C11 117.0(11)
C3 N2 C11 118.1(10)
C12 C11 N2 108.7(13)
C12 C11 H11F 109.9
N2 C11 H11F 109.9
C12 C11 H11E 109.9
N2 C11 H11E 109.9
H11F C11 H11E 108.3
O3 C3 N2 119.5(12)
O3 C3 C3A 125.8(14)
N2 C3 C3A 114.8(11)
C6 C10 H10A 109.5
C6 C10 H10B 109.5
H10A C10 H10B 109.5
C6 C10 H10F 109.5
H10A C10 H10F 109.5
H10B C10 H10F 109.5
O9' C9' C8' 112.3(9)
O9' C9' C9'A 111.1(8)
C8' C9' C9'A 99.8(8)
O9' C9' H9' 111.0
C8' C9' H9' 111.0
C9'A C9' H9' 111.0
O11' C11' O9' 118.4(11)
O11' C11' C12' 128.7(12)
O9' C11' C12' 112.9(10)
C11' C12' H12G 109.5
C11' C12' H12H 109.5
H12G C12' H12H 109.5
C11' C12' H12I 109.5
H12G C12' H12I 109.5
H12H C12' H12I 109.5
C6'A C6' C10' 124.2(11)
C6'A C6' C5' 119.0(10)
C10' C6' C5' 116.6(11)
C4' C5' C6' 119.6(11)
C4' C5' H5' 120.2
C6' C5' H5' 120.2
C6' C10' H10C 109.5
C6' C10' H10D 109.5
H10C C10' H10D 109.5
C6' C10' H10E 109.5
H10C C10' H10E 109.5
H10D C10' H10E 109.5
O105 C117 O106 118.6(15)
O105 C117 C118 124.7(14)
O106 C117 C118 116.6(14)
O105 C116 C127 109.8(10)
O105 C116 H11A 109.7
C127 C116 H11A 109.7
O105 C116 H11B 109.7
C127 C116 H11B 109.7
H11A C116 H11B 108.2
C119 C127 C110 109.5(11)
C119 C127 C116 112.9(11)
C110 C127 C116 117.0(10)
C119 C127 C126 107.7(11)
C110 C127 C126 96.7(10)
C116 C127 C126 111.7(10)
C109 C110 C111 120.7(11)
C109 C110 C127 111.7(12)
C111 C110 C127 127.6(10)
O103 C111 C110 120.7(10)
O103 C111 C112 122.6(10)
C110 C111 C112 116.5(9)
C101 C112 C111 117.5(10)
C101 C112 C104 122.7(11)
C111 C112 C104 119.2(10)
C112 C101 N101 122.5(11)
C112 C101 H101 118.7
N101 C101 H101 118.7
C101 N101 C102 119.3(10)
C101 N101 C113 121.3(10)
C102 N101 C113 119.2(11)
O101 C102 N101 116.6(11)
O101 C102 C103 123.6(11)
N101 C102 C103 119.8(11)
C118 C119 C123 119.5(12)
C118 C119 C127 121.3(12)
C123 C119 C127 119.2(12)
C119 C123 C124 116.2(13)
C119 C123 C122 116.3(12)
C124 C123 C122 127.4(13)
O108 C124 C125 122.0(13)
O108 C124 C123 116.4(13)
C125 C124 C123 121.4(14)
C124 C125 C126 108.2(12)
C124 C125 C109 112.4(11)
C126 C125 C109 98.7(9)
C124 C125 H125 112.3
C126 C125 H125 112.3
C109 C125 H125 112.3
C110 C109 C108 124.7(12)
C110 C109 C125 106.0(11)
C108 C109 C125 128.5(11)
C108 C104 C103 124.6(10)
C108 C104 C112 121.3(10)
C103 C104 C112 113.3(10)
C104 C103 C102 121.7(10)
C104 C103 C105 118.0(10)
C102 C103 C105 120.0(11)
C114 C113 N101 110.1(12)
C114 C113 H11C 109.6
N101 C113 H11C 109.6
C114 C113 H11D 109.6
N101 C113 H11D 109.6
H11C C113 H11D 108.1
O102 C105 C106 120.9(10)
O102 C105 C103 121.1(11)
C106 C105 C103 117.6(11)
C105 C106 C107 124.2(11)
C105 C106 H106 117.9
C107 C106 H106 117.9
C106 C107 C108 118.6(12)
C106 C107 C115 116.4(10)
C108 C107 C115 124.7(12)
O201 C202 N201 117.8(11)
O201 C202 C203 119.9(14)
N201 C202 C203 122.3(10)
C203 C204 C212 119.3(10)
C203 C204 C208 120.5(11)
C212 C204 C208 120.0(8)
C207 C208 C209 126.7(10)
C207 C208 C204 118.4(9)
C209 C208 C204 114.8(9)
C210 C209 C208 124.8(9)
C210 C209 C225 106.8(8)
C208 C209 C225 128.1(9)
C209 C210 C211 122.3(9)
C209 C210 C227 110.7(9)
C211 C210 C227 126.9(10)
C226 C227 C216 112.8(10)
C226 C227 C210 100.0(9)
C216 C227 C210 118.8(9)
C226 C227 C219 107.3(9)
C216 C227 C219 110.7(9)
C210 C227 C219 106.1(9)
O205 C216 C227 116.8(10)
O205 C216 H21A 108.1
C227 C216 H21A 108.1
O205 C216 H21B 108.1
C227 C216 H21B 108.1
H21A C216 H21B 107.3
O206 C217 O205 118.1(13)
O206 C217 C218 116.5(13)
O205 C217 C218 125.4(13)
O202 C205 C206 117.8(12)
O202 C205 C203 122.2(11)
C206 C205 C203 119.9(9)
C206 C207 C208 118.9(11)
C206 C207 C215 117.8(11)
C208 C207 C215 123.2(10)
C224 C225 C226 108.9(9)
C224 C225 C209 105.8(10)
C226 C225 C209 102.3(8)
C224 C225 H225 113.0
C226 C225 H225 113.0
C209 C225 H225 113.0
O208 C224 C225 121.7(11)
O208 C224 C223 119.6(12)
C225 C224 C223 118.6(11)
C219 C223 C222 122.4(11)
C219 C223 C224 115.6(11)
C222 C223 C224 121.6(11)
C221 C222 C223 116.7(11)
C221 C222 C230 118.0(12)
C223 C222 C230 125.3(12)
C222 C221 C220 122.1(12)
C222 C221 H221 118.9
C220 C221 H221 118.9
C218 C220 O207 124.6(14)
C218 C220 C221 118.4(13)
O207 C220 C221 116.7(11)
C220 C218 C219 122.1(13)
C220 C218 C217 122.3(13)
C219 C218 C217 114.7(12)
C223 C219 C218 117.3(11)
C223 C219 C227 120.9(10)
C218 C219 C227 121.4(10)
O209 C226 C225 112.5(9)
O209 C226 C227 108.3(10)
C225 C226 C227 101.3(9)
O209 C226 H226 111.5
C225 C226 H226 111.5
C227 C226 H226 111.5
C228 C229 H22A 109.5
C228 C229 H22B 109.5
H22A C229 H22B 109.5
C228 C229 H22C 109.5
H22A C229 H22C 109.5
H22B C229 H22C 109.5
O203 C211 C210 122.8(9)
O203 C211 C212 122.1(9)
C210 C211 C212 114.9(10)
C201 C212 C204 118.5(9)
C201 C212 C211 118.1(11)
C204 C212 C211 123.1(9)
N201 C201 C212 122.7(12)
N201 C201 H201 118.6
C212 C201 H201 118.6
C222 C230 H23A 109.5
C222 C230 H23B 109.5
H23A C230 H23B 109.5
C222 C230 H23C 109.5
H23A C230 H23C 109.5
H23B C230 H23C 109.5
C207 C215 H21C 109.5
C207 C215 H21D 109.5
H21C C215 H21D 109.5
C207 C215 H21E 109.5
H21C C215 H21E 109.5
H21D C215 H21E 109.5
C322 C321 C320 121.8(11)
C322 C321 H321 119.1
C320 C321 H321 119.1
C321 C322 C323 118.1(11)
C321 C322 C328 117.6(11)
C323 C322 C328 124.2(11)
C319 C323 C322 122.0(10)
C319 C323 C324 114.6(10)
C322 C323 C324 123.4(10)
C323 C319 C318 119.0(9)
C323 C319 C327 123.3(10)
C318 C319 C327 117.5(9)
C310 C327 C319 108.0(8)
C310 C327 C316 119.2(8)
C319 C327 C316 112.1(8)
C310 C327 C326 103.4(8)
C319 C327 C326 105.4(8)
C316 C327 C326 107.6(8)
C309 C310 C311 121.5(8)
C309 C310 C327 108.6(7)
C311 C310 C327 129.5(9)
O303 C311 C310 121.7(9)
O303 C311 C312 123.3(9)
C310 C311 C312 114.9(9)
C301 C312 C304 118.5(8)
C301 C312 C311 118.6(9)
C304 C312 C311 122.6(8)
N301 C301 C312 125.0(10)
N301 C301 H301 117.5
C312 C301 H301 117.5
C301 N301 C302 118.8(8)
C301 N301 C313 121.5(9)
C302 N301 C313 119.6(7)
N301 C313 C314 113.5(10)
N301 C313 H31C 108.9
C314 C313 H31C 108.9
N301 C313 H31D 108.9
C314 C313 H31D 108.9
H31C C313 H31D 107.7
C313 C314 O304 112.8(10)
C313 C314 H31E 109.0
O304 C314 H31E 109.0
C313 C314 H31F 109.0
O304 C314 H31F 109.0
H31E C314 H31F 107.8
O306 C317 O305 119.6(12)
O306 C317 C318 116.5(9)
O305 C317 C318 123.9(11)
C317 O305 C316 119.2(9)
O307 C320 C318 121.4(12)
O307 C320 C321 117.7(11)
C318 C320 C321 120.6(12)
C320 C318 C319 118.5(10)
C320 C318 C317 123.7(11)
C319 C318 C317 117.8(9)
C322 C328 H32A 109.5
C322 C328 H32B 109.5
H32A C328 H32B 109.5
C322 C328 H32C 109.5
H32A C328 H32C 109.5
H32B C328 H32C 109.5
O308 C324 C323 123.3(10)
O308 C324 C325 116.9(11)
C323 C324 C325 119.8(10)
C309 C325 C326 103.6(8)
C309 C325 C324 109.3(9)
C326 C325 C324 106.6(8)
C309 C325 H325 112.3
C326 C325 H325 112.3
C324 C325 H325 112.3
O309 C326 C325 108.5(9)
O309 C326 C327 108.4(8)
C325 C326 C327 97.2(7)
O309 C326 H326 113.8
C325 C326 H326 113.8
C327 C326 H326 113.8
O310 C329 O309 120.5(9)
O310 C329 C330 125.8(11)
O309 C329 C330 113.7(9)
C329 C330 H33A 109.5
C329 C330 H33B 109.5
H33A C330 H33B 109.5
C329 C330 H33C 109.5
H33A C330 H33C 109.5
H33B C330 H33C 109.5
C310 C309 C308 124.4(8)
C310 C309 C325 107.0(7)
C308 C309 C325 128.0(9)
C308 C304 C303 123.1(9)
C308 C304 C312 121.1(8)
C303 C304 C312 115.4(8)
C302 C303 C304 122.6(9)
C302 C303 C305 121.5(9)
C304 C303 C305 115.5(8)
O301 C302 N301 118.0(8)
O301 C302 C303 122.7(9)
N301 C302 C303 119.2(8)
O302 C305 C306 117.8(9)
O302 C305 C303 119.6(9)
C306 C305 C303 122.6(8)
C307 C315 H31G 109.5
C307 C315 H31H 109.5
H31G C315 H31H 109.5
C307 C315 H31I 109.5
H31G C315 H31I 109.5
H31H C315 H31I 109.5
C304 C308 C307 118.4(9)
C304 C308 C309 114.9(9)
C307 C308 C309 126.6(9)
C405 O402 H402 109.5
C403 C405 C406 123.6(10)
C403 C405 O402 122.2(10)
C406 C405 O402 114.1(11)
C403 C404 C408 120.5(11)
C403 C404 C412 115.9(9)
C408 C404 C412 123.5(9)
C401 C412 C404 121.6(10)
C401 C412 C411 118.1(10)
C404 C412 C411 120.2(8)
O403 C411 C410 125.0(9)
O403 C411 C412 120.6(9)
C410 C411 C412 114.5(10)
C409 C410 C411 121.2(9)
C409 C410 C427 112.4(8)
C411 C410 C427 125.3(10)
C419 C427 C416 113.3(9)
C419 C427 C410 106.5(8)
C416 C427 C410 117.9(9)
C419 C427 C426 108.2(8)
C416 C427 C426 109.8(8)
C410 C427 C426 100.0(8)
C418 C419 C423 121.0(10)
C418 C419 C427 117.0(10)
C423 C419 C427 121.9(10)
C420 C418 C419 118.4(11)
C420 C418 C417 122.2(12)
C419 C418 C417 119.4(12)
O405 C417 O406 115.6(12)
O405 C417 C418 126.1(12)
O406 C417 C418 118.4(11)
O401 C402 N401 121.8(12)
O401 C402 C403 121.5(14)
N401 C402 C403 116.4(10)
C412 C401 N401 122.7(11)
C412 C401 H401 118.7
N401 C401 H401 118.7
C408 C407 C406 119.0(10)
C408 C407 C415 123.6(9)
C406 C407 C415 117.4(10)
C407 C408 C404 120.0(10)
C407 C408 C409 127.9(10)
C404 C408 C409 112.1(10)
C410 C409 C408 127.1(9)
C410 C409 C425 103.3(8)
C408 C409 C425 129.6(10)
C424 C425 C426 107.9(8)
C424 C425 C409 110.5(8)
C426 C425 C409 102.6(8)
C424 C425 H425 111.8
C426 C425 H425 111.8
C409 C425 H425 111.8
O408 C424 C423 121.0(11)
O408 C424 C425 118.5(10)
C423 C424 C425 120.3(10)
C422 C423 C424 127.3(11)
C422 C423 C419 117.9(11)
C424 C423 C419 114.2(10)
C423 C422 C421 120.4(11)
C423 C422 C428 123.6(11)
C421 C422 C428 115.9(11)
C422 C428 H42A 109.5
C422 C428 H42B 109.5
H42A C428 H42B 109.5
C422 C428 H42C 109.5
H42A C428 H42C 109.5
H42B C428 H42C 109.5
C420 C421 C422 120.8(12)
C420 C421 H421 119.6
C422 C421 H421 119.6
C418 C420 O407 122.9(13)
C418 C420 C421 121.3(12)
O407 C420 C421 115.8(12)
O409 C426 C425 110.2(8)
O409 C426 C427 112.2(8)
C425 C426 C427 99.6(7)
O409 C426 H426 111.5
C425 C426 H426 111.5
C427 C426 H426 111.5
C429 O409 C426 116.3(8)
O410 C429 O409 124.2(12)
O410 C429 C430 124.5(12)
O409 C429 C430 111.0(9)
C429 C430 H43A 109.5
C429 C430 H43B 109.5
H43A C430 H43B 109.5
C429 C430 H43C 109.5
H43A C430 H43C 109.5
H43B C430 H43C 109.5
C407 C415 H41C 109.5
C407 C415 H41D 109.5
H41C C415 H41D 109.5
C407 C415 H41E 109.5
H41C C415 H41E 109.5
H41D C415 H41E 109.5
C213 C214 O204 115.0(14)
C213 C214 H21F 108.5
O204 C214 H21F 108.5
C213 C214 H21G 108.5
O204 C214 H21G 108.5
H21F C214 H21G 107.5
C118 C120 C121 123.2(13)
C118 C120 O107 122.0(16)
C121 C120 O107 114.5(15)
C120 O107 H107 119.7
O110 C129 O109 121.7(14)
O110 C129 C130 128.7(16)
O109 C129 C130 109.6(13)
O210 C228 O209 118.7(13)
O210 C228 C229 128.8(14)
O209 C228 C229 112.5(10)
C214 C213 N201 115.6(12)
C214 C213 H21H 108.4
N201 C213 H21H 108.4
C214 C213 H21I 108.4
N201 C213 H21I 108.4
H21H C213 H21I 107.4
O12 C12 C11 114.4(17)
O12 C12 H12D 108.7
C11 C12 H12D 108.7
O12 C12 H12E 108.7
C11 C12 H12E 108.7
H12D C12 H12E 107.6
C122 C121 C120 118.6(14)
C122 C121 H121 120.7
C120 C121 H121 120.7
O109 C126 C125 112.9(12)
O109 C126 C127 112.7(10)
C125 C126 C127 102.5(10)
O109 C126 H126 109.5
C125 C126 H126 109.5
C127 C126 H126 109.5
C121 C122 C123 119.8(14)
C121 C122 C128 118.9(14)
C123 C122 C128 120.9(12)
C113 C114 O104 122.4(14)
C113 C114 H11G 106.7
O104 C114 H11G 106.7
C113 C114 H11H 106.7
O104 C114 H11H 106.7
H11G C114 H11H 106.6
C107 C115 H11I 109.5
C107 C115 H11J 109.5
H11I C115 H11J 109.5
C107 C115 H11K 109.5
H11I C115 H11K 109.5
H11J C115 H11K 109.5
C12 O12 H12 109.5
C129 C130 H13A 109.5
C129 C130 H13B 109.5
H13A C130 H13B 109.5
C129 C130 H13C 109.5
H13A C130 H13C 109.5
H13B C130 H13C 109.5
C119 C118 C120 122.4(14)
C119 C118 C117 114.8(12)
C120 C118 C117 121.7(15)
C2S C3S C4S 119.7(14)
C2S C3S H3S 120.2
C4S C3S H3S 120.2
C5S C4S C3S 115.5(13)
C5S C4S H4S 122.3
C3S C4S H4S 122.3
N1S C5S C4S 126.5(12)
N1S C5S H5S 116.8
C4S C5S H5S 116.8
C5S N1S C1S 117.1(12)
N1S C1S C2S 124.7(11)
N1S C1S H1S 117.6
C2S C1S H1S 117.6
C1S C2S C3S 116.2(11)
C1S C2S H2S 121.9
C3S C2S H2S 121.9
C6S C7S C8S 120.6(13)
C6S C7S H7S 119.7
C8S C7S H7S 119.7
C9S C8S C7S 115.9(13)
C9S C8S H8S 122.1
C7S C8S H8S 122.1
C9S C10S N2S 128.8(13)
C9S C10S H10S 115.6
N2S C10S H10S 115.6
C8S C9S C10S 118.9(14)
C8S C9S H9S 120.5
C10S C9S H9S 120.5
C6S N2S C10S 113.7(11)
C7S C6S N2S 122.0(12)
C7S C6S H6S 119.0
N2S C6S H6S 119.0
C13S C14S C15S 116(3)
C13S C14S H14S 121.8
C15S C14S H14S 121.8
C14S C13S C12S 124(3)
C14S C13S H13S 118.0
C12S C13S H13S 118.0
C15S N3S C11S 126(2)
N3S C11S C12S 119(2)
N3S C11S H11S 120.5
C12S C11S H11S 120.5
C13S C12S C11S 115(2)
C13S C12S H12S 122.7
C11S C12S H12S 122.7
N3S C15S C14S 120(3)
N3S C15S H15S 119.9
C14S C15S H15S 119.9
C414 C413 N401 104.2(16)
C414 C413 H41F 110.9
N401 C413 H41F 110.9
C414 C413 H41G 110.9
N401 C413 H41G 110.9
H41F C413 H41G 108.9
C413 C414 O404 114.6(18)
C413 C414 H41H 108.6
O404 C414 H41H 108.6
C413 C414 H41I 108.6
O404 C414 H41I 108.6
H41H C414 H41I 107.6
C414 O404 H404 109.5

loop_
_geom_bond_atom_site_label_1
_geom_bond_atom_site_label_2
_geom_bond_distance
O4 C4 1.378(12)
O4 H40B 0.9000
O104 C114 1.444(17)
O104 H104 0.8400
O3' C3' 1.264(13)
O7' C7' 1.199(11)
O9 C9 1.226(12)
C128 C122 1.533(18)
C128 H12A 0.9800
C128 H12B 0.9800
C128 H12C 0.9800
O3 C3 1.248(15)
O9' C11' 1.362(12)
O9' C9' 1.400(13)
O11' C11' 1.254(14)
O106 C117 1.267(15)
O105 C117 1.251(17)
O105 C116 1.448(14)
O101 C102 1.312(14)
O103 C111 1.279(13)
O102 C105 1.296(13)
O102 H102 0.8400
O201 C202 1.289(13)
O205 C217 1.284(15)
O205 C216 1.412(13)
O206 C217 1.271(15)
O202 C205 1.358(12)
O202 H202 0.8400
C206 C205 1.378(17)
C206 C207 1.399(15)
C206 H206 0.9500
O208 C224 1.267(13)
O209 C228 1.385(14)
O209 C226 1.403(14)
N201 C202 1.349(16)
N201 C201 1.361(14)
N201 C213 1.498(14)
O207 C220 1.343(15)
O207 H20B 0.9011
O304 C314 1.447(13)
O304 H304 0.8400
O306 C317 1.283(12)
C316 O305 1.466(12)
C316 C327 1.515(15)
C316 H31A 0.9900
C316 H31B 0.9900
O307 C320 1.345(14)
O307 H30B 0.8998
O309 C329 1.379(12)
O309 C326 1.385(12)
O310 C329 1.254(12)
O303 C311 1.231(11)
O301 C302 1.291(11)
O302 C305 1.336(10)
O302 H302 0.8400
C306 C305 1.371(14)
C306 C307 1.418(13)
C306 H306 0.9500
O308 C324 1.267(13)
O401 C402 1.234(14)
N401 C402 1.361(17)
N401 C401 1.389(14)
N401 C413 1.483(14)
C406 C405 1.380(15)
C406 C407 1.424(14)
C406 H406 0.9500
O407 C420 1.386(15)
O407 H407 0.8400
O405 C417 1.251(14)
O405 C416 1.510(14)
C416 C427 1.497(15)
C416 H41A 0.9900
C416 H41B 0.9900
O410 C429 1.216(13)
O403 C411 1.223(12)
O408 C424 1.257(12)
O204 C214 1.455(19)
O204 H204 0.8400
O109 C129 1.384(17)
O109 C126 1.385(15)
O110 C129 1.167(17)
C9 C8 1.426(15)
C9 C9A 1.489(15)
C108 C104 1.394(16)
C108 C109 1.403(17)
C108 C107 1.435(14)
C203 C204 1.379(14)
C203 C205 1.410(17)
C203 C202 1.410(17)
C307 C308 1.417(14)
C307 C315 1.488(13)
C403 C405 1.376(16)
C403 C404 1.411(14)
C403 C402 1.479(17)
O4' C4' 1.359(12)
O4' H40A 0.9003
C4' C5' 1.358(15)
C4' C3'A 1.435(16)
C3'A C3'B 1.410(14)
C3'A C3' 1.486(16)
C3'B C6'A 1.420(14)
C3'B C9'A 1.476(14)
C9'A C8 1.486(14)
C9'A C1' 1.507(15)
C9'A C9' 1.601(14)
C8 C7 1.373(14)
C7 C6A 1.490(13)
C7 C8' 1.511(13)
C6A C3B 1.421(15)
C6A C6 1.435(14)
C3B C3A 1.388(14)
C3B C9A 1.432(16)
C3A C4 1.383(16)
C3A C3 1.444(17)
C4 C5 1.446(16)
C3' O2' 1.315(13)
O2' C1' 1.428(13)
C1' H1'1 0.9900
C1' H1'2 0.9900
C6'A C6' 1.418(15)
C6'A C7' 1.471(15)
C7' C8' 1.517(14)
C8' C9' 1.521(13)
C8' H8' 1.0000
C6 C5 1.349(14)
C6 C10 1.522(14)
C5 H5 0.9500
C9A C1 1.377(14)
C1 N2 1.365(14)
C1 H1 0.9500
N2 C3 1.398(17)
N2 C11 1.487(15)
C11 C12 1.46(2)
C11 H11F 0.9900
C11 H11E 0.9900
C10 H10A 0.9800
C10 H10B 0.9800
C10 H10F 0.9800
C9' H9' 1.0000
C11' C12' 1.442(17)
C12' H12G 0.9800
C12' H12H 0.9800
C12' H12I 0.9800
C6' C10' 1.470(15)
C6' C5' 1.469(15)
C5' H5' 0.9500
C10' H10C 0.9800
C10' H10D 0.9800
C10' H10E 0.9800
C117 C118 1.527(19)
C116 C127 1.589(18)
C116 H11A 0.9900
C116 H11B 0.9900
C127 C119 1.469(18)
C127 C110 1.581(17)
C127 C126 1.606(18)
C110 C109 1.392(16)
C110 C111 1.416(17)
C111 C112 1.466(16)
C112 C101 1.318(16)
C112 C104 1.463(14)
C101 N101 1.340(15)
C101 H101 0.9500
N101 C102 1.380(15)
N101 C113 1.525(15)
C102 C103 1.408(17)
C119 C118 1.346(18)
C119 C123 1.449(17)
C123 C124 1.50(2)
C123 C122 1.51(2)
C124 O108 1.268(17)
C124 C125 1.41(2)
C125 C126 1.507(17)
C125 C109 1.614(17)
C125 H125 1.0000
C104 C103 1.400(16)
C103 C105 1.457(14)
C113 C114 1.420(18)
C113 H11C 0.9900
C113 H11D 0.9900
C105 C106 1.342(17)
C106 C107 1.437(18)
C106 H106 0.9500
C107 C115 1.536(16)
C204 C212 1.398(15)
C204 C208 1.444(15)
C208 C207 1.423(15)
C208 C209 1.445(13)
C209 C210 1.342(14)
C209 C225 1.529(12)
C210 C211 1.413(15)
C210 C227 1.547(12)
C227 C226 1.511(15)
C227 C216 1.527(15)
C227 C219 1.547(16)
C216 H21A 0.9900
C216 H21B 0.9900
C217 C218 1.511(18)
C207 C215 1.474(16)
C225 C224 1.503(18)
C225 C226 1.503(15)
C225 H225 1.0000
C224 C223 1.528(17)
C223 C219 1.366(15)
C223 C222 1.397(17)
C222 C221 1.353(16)
C222 C230 1.547(18)
C221 C220 1.404(18)
C221 H221 0.9500
C220 C218 1.329(17)
C218 C219 1.390(16)
C226 H226 1.0000
O210 C228 1.191(15)
C229 C228 1.47(2)
C229 H22A 0.9800
C229 H22B 0.9800
C229 H22C 0.9800
C211 O203 1.282(13)
C211 C212 1.465(14)
C212 C201 1.392(14)
C201 H201 0.9500
C230 H23A 0.9800
C230 H23B 0.9800
C230 H23C 0.9800
C215 H21C 0.9800
C215 H21D 0.9800
C215 H21E 0.9800
C321 C322 1.366(15)
C321 C320 1.407(16)
C321 H321 0.9500
C322 C323 1.390(15)
C322 C328 1.500(16)
C323 C319 1.368(14)
C323 C324 1.467(16)
C319 C318 1.456(15)
C319 C327 1.521(14)
C327 C310 1.515(12)
C327 C326 1.569(14)
C310 C309 1.395(12)
C310 C311 1.429(13)
C311 C312 1.462(14)
C312 C301 1.370(13)
C312 C304 1.443(13)
C301 N301 1.357(12)
C301 H301 0.9500
N301 C302 1.375(12)
N301 C313 1.440(12)
C313 C314 1.437(17)
C313 H31C 0.9900
C313 H31D 0.9900
C314 H31E 0.9900
C314 H31F 0.9900
C317 O305 1.286(12)
C317 C318 1.478(16)
C320 C318 1.347(16)
C328 H32A 0.9800
C328 H32B 0.9800
C328 H32C 0.9800
C324 C325 1.541(16)
C325 C309 1.523(12)
C325 C326 1.532(14)
C325 H325 1.0000
C326 H326 1.0000
C329 C330 1.454(15)
C330 H33A 0.9800
C330 H33B 0.9800
C330 H33C 0.9800
C309 C308 1.453(13)
C304 C308 1.413(13)
C304 C303 1.421(13)
C303 C302 1.401(13)
C303 C305 1.436(14)
C315 H31G 0.9800
C315 H31H 0.9800
C315 H31I 0.9800
O402 C405 1.382(13)
O402 H402 0.8400
C404 C408 1.423(15)
C404 C412 1.432(15)
C412 C401 1.320(13)
C412 C411 1.500(14)
C411 C410 1.396(14)
C410 C409 1.384(14)
C410 C427 1.521(13)
C427 C419 1.487(15)
C427 C426 1.547(13)
C419 C418 1.407(15)
C419 C423 1.465(16)
C418 C420 1.385(17)
C418 C417 1.432(17)
C417 O406 1.317(14)
C401 H401 0.9500
C407 C408 1.394(15)
C407 C415 1.507(14)
C408 C409 1.432(15)
C409 C425 1.603(13)
C425 C424 1.492(16)
C425 C426 1.514(14)
C425 H425 1.0000
C424 C423 1.423(16)
C423 C422 1.371(16)
C422 C421 1.413(17)
C422 C428 1.494(16)
C428 H42A 0.9800
C428 H42B 0.9800
C428 H42C 0.9800
C421 C420 1.391(18)
C421 H421 0.9500
C426 O409 1.413(12)
C426 H426 1.0000
O409 C429 1.391(12)
C429 C430 1.454(18)
C430 H43A 0.9800
C430 H43B 0.9800
C430 H43C 0.9800
C415 H41C 0.9800
C415 H41D 0.9800
C415 H41E 0.9800
C214 C213 1.39(2)
C214 H21F 0.9900
C214 H21G 0.9900
C120 C118 1.34(2)
C120 C121 1.39(2)
C120 O107 1.411(15)
O107 H107 0.9000
C129 C130 1.51(2)
C213 H21H 0.9900
C213 H21I 0.9900
C12 O12 1.43(2)
C12 H12D 0.9900
C12 H12E 0.9900
C121 C122 1.371(18)
C121 H121 0.9500
C126 H126 1.0000
C114 H11G 0.9900
C114 H11H 0.9900
C115 H11I 0.9800
C115 H11J 0.9800
C115 H11K 0.9800
O12 H12 0.8400
C130 H13A 0.9800
C130 H13B 0.9800
C130 H13C 0.9800
C3S C2S 1.376(19)
C3S C4S 1.42(2)
C3S H3S 0.9500
C4S C5S 1.40(2)
C4S H4S 0.9500
C5S N1S 1.240(16)
C5S H5S 0.9500
N1S C1S 1.359(14)
C1S C2S 1.375(16)
C1S H1S 0.9500
C2S H2S 0.9500
C7S C6S 1.326(19)
C7S C8S 1.530(19)
C7S H7S 0.9500
C8S C9S 1.292(18)
C8S H8S 0.9500
C10S C9S 1.334(17)
C10S N2S 1.383(14)
C10S H10S 0.9500
C9S H9S 0.9500
N2S C6S 1.351(16)
C6S H6S 0.9500
C14S C13S 1.32(4)
C14S C15S 1.370(10)
C14S H14S 0.9500
C13S C12S 1.35(4)
C13S H13S 0.9500
N3S C15S 1.20(3)
N3S C11S 1.32(2)
C11S C12S 1.37(3)
C11S H11S 0.9500
C12S H12S 0.9500
C15S H15S 0.9500
C413 C414 1.482(17)
C413 H41F 0.9900
C413 H41G 0.9900
C414 O404 1.490(16)
C414 H41H 0.9900
C414 H41I 0.9900
O404 H404 0.8400

loop_
_geom_torsion_atom_site_label_1
_geom_torsion_atom_site_label_2
_geom_torsion_atom_site_label_3
_geom_torsion_atom_site_label_4
_geom_torsion
C417 O405 C416 C427 -31.2(14)
C305 C306 C307 C308 2.8(19)
C305 C306 C307 C315 177.9(12)
C5' C4' C3'A C3'B -4.1(14)
O4' C4' C3'A C3'B 177.3(8)
C5' C4' C3'A C3' -177.5(9)
O4' C4' C3'A C3' 3.9(14)
C4' C3'A C3'B C6'A 6.5(13)
C3' C3'A C3'B C6'A 179.8(9)
C4' C3'A C3'B C9'A -175.7(8)
C3' C3'A C3'B C9'A -2.4(13)
C3'A C3'B C9'A C8 117.1(10)
C6'A C3'B C9'A C8 -65.1(12)
C3'A C3'B C9'A C1' -22.3(12)
C6'A C3'B C9'A C1' 155.5(9)
C3'A C3'B C9'A C9' -140.1(9)
C6'A C3'B C9'A C9' 37.6(11)
O9 C9 C8 C7 -172.7(13)
C9A C9 C8 C7 6.5(18)
O9 C9 C8 C9'A -8(2)
C9A C9 C8 C9'A 171.7(11)
C3'B C9'A C8 C7 74.8(12)
C1' C9'A C8 C7 -148.4(10)
C9' C9'A C8 C7 -33.4(12)
C3'B C9'A C8 C9 -91.7(14)
C1' C9'A C8 C9 45.2(17)
C9' C9'A C8 C9 160.1(12)
C9 C8 C7 C6A -4.6(19)
C9'A C8 C7 C6A -171.2(11)
C9 C8 C7 C8' 174.2(11)
C9'A C8 C7 C8' 7.5(14)
C8 C7 C6A C3B -0.1(18)
C8' C7 C6A C3B -178.6(12)
C8 C7 C6A C6 -175.8(11)
C8' C7 C6A C6 6(2)
C6 C6A C3B C3A -1.2(18)
C7 C6A C3B C3A -177.1(11)
C6 C6A C3B C9A 178.3(10)
C7 C6A C3B C9A 2.3(17)
C6A C3B C3A C4 1.4(19)
C9A C3B C3A C4 -178.1(10)
C6A C3B C3A C3 177.1(12)
C9A C3B C3A C3 -2.3(19)
C3B C3A C4 O4 -177.8(12)
C3 C3A C4 O4 6(2)
C3B C3A C4 C5 -4(2)
C3 C3A C4 C5 -179.7(12)
C3'B C3'A C3' O3' -174.1(9)
C4' C3'A C3' O3' -0.9(15)
C3'B C3'A C3' O2' 8.8(15)
C4' C3'A C3' O2' -178.0(9)
O3' C3' O2' C1' -164.7(9)
C3'A C3' O2' C1' 12.5(14)
C3' O2' C1' C9'A -38.6(12)
C3'B C9'A C1' O2' 43.1(12)
C8 C9'A C1' O2' -93.4(11)
C9' C9'A C1' O2' 158.6(8)
C3'A C3'B C6'A C6' -8.3(13)
C9'A C3'B C6'A C6' 174.0(8)
C3'A C3'B C6'A C7' 175.0(8)
C9'A C3'B C6'A C7' -2.7(13)
C6' C6'A C7' O7' 10.2(14)
C3'B C6'A C7' O7' -173.2(9)
C6' C6'A C7' C8' -174.4(8)
C3'B C6'A C7' C8' 2.2(11)
C8 C7 C8' C7' -92.5(11)
C6A C7 C8' C7' 86.2(14)
C8 C7 C8' C9' 23.9(12)
C6A C7 C8' C9' -157.5(12)
O7' C7' C8' C7 -114.0(10)
C6'A C7' C8' C7 70.7(10)
O7' C7' C8' C9' 134.7(9)
C6'A C7' C8' C9' -40.6(10)
C3B C6A C6 C5 3.6(18)
C7 C6A C6 C5 179.1(11)
C3B C6A C6 C10 -177.4(11)
C7 C6A C6 C10 -1.9(18)
C6A C6 C5 C4 -5.9(18)
C10 C6 C5 C4 175.1(11)
O4 C4 C5 C6 -179.4(11)
C3A C4 C5 C6 6.0(19)
C3A C3B C9A C1 3.5(18)
C6A C3B C9A C1 -175.9(11)
C3A C3B C9A C9 179.4(11)
C6A C3B C9A C9 0.0(18)
O9 C9 C9A C1 -9(2)
C8 C9 C9A C1 171.5(11)
O9 C9 C9A C3B 175.0(12)
C8 C9 C9A C3B -4.3(18)
C3B C9A C1 N2 -2.2(18)
C9 C9A C1 N2 -178.3(11)
C9A C1 N2 C3 0(2)
C9A C1 N2 C11 177.2(12)
C1 N2 C11 C12 -100.9(15)
C3 N2 C11 C12 76.8(17)
C1 N2 C3 O3 -177.3(13)
C11 N2 C3 O3 5(2)
C1 N2 C3 C3A 1.4(19)
C11 N2 C3 C3A -176.0(12)
C4 C3A C3 O3 -5(2)
C3B C3A C3 O3 178.6(14)
C4 C3A C3 N2 175.8(11)
C3B C3A C3 N2 -0.1(19)
C11' O9' C9' C8' 124.3(9)
C11' O9' C9' C9'A -124.9(9)
C7 C8' C9' O9' 74.8(10)
C7' C8' C9' O9' -168.2(8)
C7 C8' C9' C9'A -43.0(10)
C7' C8' C9' C9'A 74.0(9)
C3'B C9'A C9' O9' 171.4(8)
C8 C9'A C9' O9' -73.4(10)
C1' C9'A C9' O9' 50.1(11)
C3'B C9'A C9' C8' -69.9(9)
C8 C9'A C9' C8' 45.3(10)
C1' C9'A C9' C8' 168.8(8)
C9' O9' C11' O11' -3.3(15)
C9' O9' C11' C12' 177.8(10)
C3'B C6'A C6' C10' -177.8(9)
C7' C6'A C6' C10' -1.1(14)
C3'B C6'A C6' C5' 7.3(13)
C7' C6'A C6' C5' -176.0(8)
O4' C4' C5' C6' -178.0(7)
C3'A C4' C5' C6' 3.3(14)
C6'A C6' C5' C4' -4.9(13)
C10' C6' C5' C4' 179.8(9)
C116 O105 C117 O106 -170.3(12)
C116 O105 C117 C118 4(2)
C117 O105 C116 C127 -35.3(17)
O105 C116 C127 C119 44.0(14)
O105 C116 C127 C110 -84.4(13)
O105 C116 C127 C126 165.5(10)
C119 C127 C110 C109 89.5(15)
C116 C127 C110 C109 -140.6(12)
C126 C127 C110 C109 -22.0(14)
C119 C127 C110 C111 -90.0(17)
C116 C127 C110 C111 39.9(19)
C126 C127 C110 C111 158.5(14)
C109 C110 C111 O103 -173.2(14)
C127 C110 C111 O103 6(2)
C109 C110 C111 C112 2(2)
C127 C110 C111 C112 -178.2(12)
O103 C111 C112 C101 -11(2)
C110 C111 C112 C101 173.5(12)
O103 C111 C112 C104 177.8(14)
C110 C111 C112 C104 2.4(19)
C111 C112 C101 N101 -177.1(12)
C104 C112 C101 N101 -6(2)
C112 C101 N101 C102 5(2)
C112 C101 N101 C113 -179.8(12)
C101 N101 C102 O101 176.5(11)
C113 N101 C102 O101 1(2)
C101 N101 C102 C103 -5(2)
C113 N101 C102 C103 179.5(11)
C110 C127 C119 C118 108.9(14)
C116 C127 C119 C118 -23.2(16)
C126 C127 C119 C118 -147.0(12)
C110 C127 C119 C123 -70.6(14)
C116 C127 C119 C123 157.2(11)
C126 C127 C119 C123 33.4(15)
C118 C119 C123 C124 -177.0(13)
C127 C119 C123 C124 2.5(17)
C118 C119 C123 C122 0.3(17)
C127 C119 C123 C122 179.9(11)
C119 C123 C124 O108 -178.1(12)
C122 C123 C124 O108 5(2)
C119 C123 C124 C125 -3.2(19)
C122 C123 C124 C125 179.8(12)
O108 C124 C125 C126 139.5(13)
C123 C124 C125 C126 -35.1(16)
O108 C124 C125 C109 -112.6(14)
C123 C124 C125 C109 72.7(16)
C111 C110 C109 C108 2(2)
C127 C110 C109 C108 -177.2(11)
C111 C110 C109 C125 172.9(11)
C127 C110 C109 C125 -6.6(16)
C104 C108 C109 C110 -12(2)
C107 C108 C109 C110 -177.4(14)
C104 C108 C109 C125 -180.0(11)
C107 C108 C109 C125 14(2)
C124 C125 C109 C110 -79.2(15)
C126 C125 C109 C110 34.6(14)
C124 C125 C109 C108 90.9(16)
C126 C125 C109 C108 -155.3(13)
C109 C108 C104 C103 -175.1(11)
C107 C108 C104 C103 -7.7(19)
C109 C108 C104 C112 16.1(18)
C107 C108 C104 C112 -176.5(12)
C101 C112 C104 C108 177.2(12)
C111 C112 C104 C108 -12(2)
C101 C112 C104 C103 7(2)
C111 C112 C104 C103 177.9(11)
C108 C104 C103 C102 -177.0(13)
C112 C104 C103 C102 -7.5(19)
C108 C104 C103 C105 8.4(19)
C112 C104 C103 C105 178.0(12)
O101 C102 C103 C104 -174.9(13)
N101 C102 C103 C104 7(2)
O101 C102 C103 C105 0(2)
N101 C102 C103 C105 -178.6(13)
C101 N101 C113 C114 -83.9(15)
C102 N101 C113 C114 91.3(16)
C104 C103 C105 O102 179.9(11)
C102 C103 C105 O102 5(2)
C104 C103 C105 C106 -7.7(19)
C102 C103 C105 C106 177.7(12)
O102 C105 C106 C107 179.7(12)
C103 C105 C106 C107 7(2)
C105 C106 C107 C108 -7(2)
C105 C106 C107 C115 178.9(12)
C104 C108 C107 C106 6.3(18)
C109 C108 C107 C106 172.1(11)
C104 C108 C107 C115 -179.8(11)
C109 C108 C107 C115 -14(2)
C201 N201 C202 O201 179.4(12)
C213 N201 C202 O201 0(2)
C201 N201 C202 C203 2(2)
C213 N201 C202 C203 -177.2(13)
C204 C203 C202 O201 -178.0(12)
C205 C203 C202 O201 1(2)
C204 C203 C202 N201 -1(2)
C205 C203 C202 N201 177.6(12)
C205 C203 C204 C212 177.8(11)
C202 C203 C204 C212 -3.6(19)
C205 C203 C204 C208 2.0(19)
C202 C203 C204 C208 -179.4(11)
C203 C204 C208 C207 -2.8(17)
C212 C204 C208 C207 -178.6(10)
C203 C204 C208 C209 -179.8(11)
C212 C204 C208 C209 4.5(16)
C207 C208 C209 C210 -179.0(11)
C204 C208 C209 C210 -2.3(17)
C207 C208 C209 C225 8(2)
C204 C208 C209 C225 -175.0(11)
C208 C209 C210 C211 0.5(18)
C225 C209 C210 C211 174.4(11)
C208 C209 C210 C227 -176.8(11)
C225 C209 C210 C227 -2.8(13)
C209 C210 C227 C226 -23.4(13)
C211 C210 C227 C226 159.5(12)
C209 C210 C227 C216 -146.5(10)
C211 C210 C227 C216 36.5(18)
C209 C210 C227 C219 88.1(11)
C211 C210 C227 C219 -89.0(14)
C217 O205 C216 C227 -37.6(13)
C226 C227 C216 O205 158.4(9)
C210 C227 C216 O205 -85.1(13)
C219 C227 C216 O205 38.1(12)
C216 O205 C217 O206 -165.6(9)
C216 O205 C217 C218 10.8(16)
C207 C206 C205 O202 179.5(11)
C207 C206 C205 C203 -3(2)
C204 C203 C205 O202 178.2(12)
C202 C203 C205 O202 0(2)
C204 C203 C205 C206 1(2)
C202 C203 C205 C206 -177.7(13)
C205 C206 C207 C208 2(2)
C205 C206 C207 C215 -176.1(12)
C209 C208 C207 C206 177.3(12)
C204 C208 C207 C206 0.7(17)
C209 C208 C207 C215 -4.5(18)
C204 C208 C207 C215 179.0(11)
C210 C209 C225 C224 -85.7(11)
C208 C209 C225 C224 88.0(14)
C210 C209 C225 C226 28.3(12)
C208 C209 C225 C226 -158.0(11)
C226 C225 C224 O208 152.3(10)
C209 C225 C224 O208 -98.4(12)
C226 C225 C224 C223 -30.9(13)
C209 C225 C224 C223 78.4(11)
O208 C224 C223 C219 168.4(10)
C225 C224 C223 C219 -8.5(13)
O208 C224 C223 C222 -4.3(15)
C225 C224 C223 C222 178.8(9)
C219 C223 C222 C221 7.3(16)
C224 C223 C222 C221 179.4(10)
C219 C223 C222 C230 -176.2(11)
C224 C223 C222 C230 -4.1(17)
C223 C222 C221 C220 -6.4(17)
C230 C222 C221 C220 176.8(12)
C222 C221 C220 C218 6.8(18)
C222 C221 C220 O207 -179.7(11)
O207 C220 C218 C219 179.3(10)
C221 C220 C218 C219 -7.7(18)
O207 C220 C218 C217 10.5(18)
C221 C220 C218 C217 -176.5(10)
O206 C217 C218 C220 -0.9(17)
O205 C217 C218 C220 -177.4(11)
O206 C217 C218 C219 -170.4(10)
O205 C217 C218 C219 13.1(16)
C222 C223 C219 C218 -8.2(15)
C224 C223 C219 C218 179.2(9)
C222 C223 C219 C227 178.8(9)
C224 C223 C219 C227 6.3(13)
C220 C218 C219 C223 8.5(16)
C217 C218 C219 C223 178.0(9)
C220 C218 C219 C227 -178.6(10)
C217 C218 C219 C227 -9.0(14)
C226 C227 C219 C223 34.7(12)
C216 C227 C219 C223 158.1(9)
C210 C227 C219 C223 -71.6(12)
C226 C227 C219 C218 -138.0(10)
C216 C227 C219 C218 -14.6(13)
C210 C227 C219 C218 115.7(11)
C228 O209 C226 C225 113.1(12)
C228 O209 C226 C227 -135.8(11)
C224 C225 C226 O209 -175.0(9)
C209 C225 C226 O209 73.3(11)
C224 C225 C226 C227 69.6(10)
C209 C225 C226 C227 -42.1(11)
C216 C227 C226 O209 48.1(12)
C210 C227 C226 O209 -79.2(11)
C219 C227 C226 O209 170.3(8)
C216 C227 C226 C225 166.5(9)
C210 C227 C226 C225 39.3(11)
C219 C227 C226 C225 -71.3(10)
C209 C210 C211 O203 -174.6(11)
C227 C210 C211 O203 2(2)
C209 C210 C211 C212 -0.6(17)
C227 C210 C211 C212 176.2(11)
C203 C204 C212 C201 6.6(18)
C208 C204 C212 C201 -177.6(12)
C203 C204 C212 C211 179.2(12)
C208 C204 C212 C211 -5.0(17)
O203 C211 C212 C201 -10.4(19)
C210 C211 C212 C201 175.5(11)
O203 C211 C212 C204 177.0(11)
C210 C211 C212 C204 2.9(18)
C202 N201 C201 C212 1(2)
C213 N201 C201 C212 -179.5(13)
C204 C212 C201 N201 -5(2)
C211 C212 C201 N201 -178.3(12)
C320 C321 C322 C323 2.4(14)
C320 C321 C322 C328 177.7(9)
C321 C322 C323 C319 -1.9(14)
C328 C322 C323 C319 -176.8(9)
C321 C322 C323 C324 179.0(9)
C328 C322 C323 C324 4.1(15)
C322 C323 C319 C318 2.8(14)
C324 C323 C319 C318 -178.0(8)
C322 C323 C319 C327 177.3(8)
C324 C323 C319 C327 -3.5(13)
C323 C319 C327 C310 -68.3(11)
C318 C319 C327 C310 106.3(9)
C323 C319 C327 C316 158.4(9)
C318 C319 C327 C316 -27.0(11)
C323 C319 C327 C326 41.7(11)
C318 C319 C327 C326 -143.7(8)
O305 C316 C327 C310 -82.5(11)
O305 C316 C327 C319 45.0(11)
O305 C316 C327 C326 160.4(8)
C319 C327 C310 C309 88.2(10)
C316 C327 C310 C309 -142.4(9)
C326 C327 C310 C309 -23.1(11)
C319 C327 C310 C311 -85.0(13)
C316 C327 C310 C311 44.4(16)
C326 C327 C310 C311 163.7(11)
C309 C310 C311 O303 -172.3(10)
C327 C310 C311 O303 0.1(19)
C309 C310 C311 C312 4.6(16)
C327 C310 C311 C312 177.1(10)
O303 C311 C312 C301 -10.1(19)
C310 C311 C312 C301 173.0(11)
O303 C311 C312 C304 176.4(11)
C310 C311 C312 C304 -0.5(17)
C304 C312 C301 N301 -2.6(19)
C311 C312 C301 N301 -176.4(11)
C312 C301 N301 C302 -0.9(19)
C312 C301 N301 C313 175.7(11)
C301 N301 C313 C314 -86.6(13)
C302 N301 C313 C314 89.9(12)
N301 C313 C314 O304 55.3(13)
O306 C317 O305 C316 -167.3(9)
C318 C317 O305 C316 11.2(14)
C327 C316 O305 C317 -38.5(12)
C322 C321 C320 O307 -177.2(9)
C322 C321 C320 C318 -4.0(15)
O307 C320 C318 C319 177.7(9)
C321 C320 C318 C319 4.8(15)
O307 C320 C318 C317 -2.8(16)
C321 C320 C318 C317 -175.7(9)
C323 C319 C318 C320 -4.2(14)
C327 C319 C318 C320 -179.0(9)
C323 C319 C318 C317 176.2(9)
C327 C319 C318 C317 1.4(13)
O306 C317 C318 C320 7.0(16)
O305 C317 C318 C320 -171.5(10)
O306 C317 C318 C319 -173.4(9)
O305 C317 C318 C319 8.1(15)
C319 C323 C324 O308 -175.5(9)
C322 C323 C324 O308 3.7(15)
C319 C323 C324 C325 1.7(13)
C322 C323 C324 C325 -179.1(9)
O308 C324 C325 C309 -110.8(10)
C323 C324 C325 C309 71.7(11)
O308 C324 C325 C326 137.8(9)
C323 C324 C325 C326 -39.6(11)
C329 O309 C326 C325 143.2(8)
C329 O309 C326 C327 -112.2(9)
C309 C325 C326 O309 69.4(10)
C324 C325 C326 O309 -175.4(8)
C309 C325 C326 C327 -42.8(10)
C324 C325 C326 C327 72.4(9)
C310 C327 C326 O309 -72.4(9)
C319 C327 C326 O309 174.4(7)
C316 C327 C326 O309 54.6(10)
C310 C327 C326 C325 39.9(9)
C319 C327 C326 C325 -73.3(9)
C316 C327 C326 C325 166.9(8)
C326 O309 C329 O310 0.5(13)
C326 O309 C329 C330 -177.4(8)
C311 C310 C309 C308 -2.3(17)
C327 C310 C309 C308 -176.1(10)
C311 C310 C309 C325 169.2(10)
C327 C310 C309 C325 -4.7(12)
C326 C325 C309 C310 31.5(11)
C324 C325 C309 C310 -81.8(10)
C326 C325 C309 C308 -157.4(10)
C324 C325 C309 C308 89.2(13)
C301 C312 C304 C308 -179.9(11)
C311 C312 C304 C308 -6.3(18)
C301 C312 C304 C303 6.8(16)
C311 C312 C304 C303 -179.6(11)
C308 C304 C303 C302 178.6(11)
C312 C304 C303 C302 -8.2(17)
C308 C304 C303 C305 5.4(17)
C312 C304 C303 C305 178.6(9)
C301 N301 C302 O301 177.0(10)
C313 N301 C302 O301 0.4(16)
C301 N301 C302 C303 -0.2(16)
C313 N301 C302 C303 -176.9(10)
C304 C303 C302 O301 -172.1(11)
C305 C303 C302 O301 0.7(18)
C304 C303 C302 N301 5.0(18)
C305 C303 C302 N301 177.9(9)
C307 C306 C305 O302 -177.6(11)
C307 C306 C305 C303 1(2)
C302 C303 C305 O302 0.4(17)
C304 C303 C305 O302 173.7(11)
C302 C303 C305 C306 -178.1(12)
C304 C303 C305 C306 -4.8(17)
C303 C304 C308 C307 -2.0(18)
C312 C304 C308 C307 -174.9(10)
C303 C304 C308 C309 -178.8(10)
C312 C304 C308 C309 8.4(16)
C306 C307 C308 C304 -2.2(16)
C315 C307 C308 C304 -176.9(11)
C306 C307 C308 C309 174.1(12)
C315 C307 C308 C309 -0.6(18)
C310 C309 C308 C304 -4.4(16)
C325 C309 C308 C304 -174.0(11)
C310 C309 C308 C307 179.2(10)
C325 C309 C308 C307 9.5(19)
C404 C403 C405 C406 7(2)
C402 C403 C405 C406 -176.1(11)
C404 C403 C405 O402 -176.3(12)
C402 C403 C405 O402 0.5(19)
C407 C406 C405 C403 -5(2)
C407 C406 C405 O402 178.1(10)
C405 C403 C404 C408 -7.0(19)
C402 C403 C404 C408 176.3(10)
C405 C403 C404 C412 174.6(10)
C402 C403 C404 C412 -2.2(17)
C403 C404 C412 C401 7.4(17)
C408 C404 C412 C401 -171.1(12)
C403 C404 C412 C411 -177.1(11)
C408 C404 C412 C411 4.5(18)
C401 C412 C411 O403 -17.4(18)
C404 C412 C411 O403 166.9(11)
C401 C412 C411 C410 163.6(11)
C404 C412 C411 C410 -12.1(16)
O403 C411 C410 C409 -165.5(11)
C412 C411 C410 C409 13.6(16)
O403 C411 C410 C427 1.4(19)
C412 C411 C410 C427 -179.6(10)
O405 C416 C427 C419 41.9(12)
O405 C416 C427 C410 -83.4(12)
O405 C416 C427 C426 162.9(8)
C409 C410 C427 C419 83.5(11)
C411 C410 C427 C419 -84.4(13)
C409 C410 C427 C416 -147.9(9)
C411 C410 C427 C416 44.2(15)
C409 C410 C427 C426 -29.0(11)
C411 C410 C427 C426 163.1(10)
C416 C427 C419 C418 -27.6(12)
C410 C427 C419 C418 103.7(10)
C426 C427 C419 C418 -149.5(8)
C416 C427 C419 C423 154.9(9)
C410 C427 C419 C423 -73.9(11)
C426 C427 C419 C423 32.9(11)
C423 C419 C418 C420 1.8(15)
C427 C419 C418 C420 -175.8(9)
C423 C419 C418 C417 179.3(10)
C427 C419 C418 C417 1.7(14)
C416 O405 C417 O406 -175.2(8)
C416 O405 C417 C418 4.2(18)
C420 C418 C417 O405 -171.2(12)
C419 C418 C417 O405 11.5(19)
C420 C418 C417 O406 8.2(17)
C419 C418 C417 O406 -169.1(9)
C401 N401 C402 O401 -177.3(10)
C413 N401 C402 O401 6.8(19)
C401 N401 C402 C403 9(2)
C413 N401 C402 C403 -166.7(13)
C405 C403 C402 O401 4.0(15)
C404 C403 C402 O401 -179.4(10)
C405 C403 C402 N401 177.6(13)
C404 C403 C402 N401 -5.8(17)
C404 C412 C401 N401 -4(2)
C411 C412 C401 N401 180.0(13)
C402 N401 C401 C412 -5(2)
C413 N401 C401 C412 171.2(14)
C405 C406 C407 C408 2.7(18)
C405 C406 C407 C415 -177.9(11)
C406 C407 C408 C404 -2.8(18)
C415 C407 C408 C404 177.9(11)
C406 C407 C408 C409 178.7(12)
C415 C407 C408 C409 -1(2)
C403 C404 C408 C407 5.0(18)
C412 C404 C408 C407 -176.7(11)
C403 C404 C408 C409 -176.2(11)
C412 C404 C408 C409 2.1(17)
C411 C410 C409 C408 -7.8(18)
C427 C410 C409 C408 -176.3(11)
C411 C410 C409 C425 170.2(10)
C427 C410 C409 C425 1.7(12)
C407 C408 C409 C410 177.9(11)
C404 C408 C409 C410 -0.8(18)
C407 C408 C409 C425 0(2)
C404 C408 C409 C425 -178.2(10)
C410 C409 C425 C424 -87.7(10)
C408 C409 C425 C424 90.2(14)
C410 C409 C425 C426 27.1(11)
C408 C409 C425 C426 -155.0(12)
C426 C425 C424 O408 132.3(9)
C409 C425 C424 O408 -116.3(10)
C426 C425 C424 C423 -43.2(12)
C409 C425 C424 C423 68.3(11)
O408 C424 C423 C422 17.1(17)
C425 C424 C423 C422 -167.5(11)
O408 C424 C423 C419 -171.8(9)
C425 C424 C423 C419 3.6(13)
C418 C419 C423 C422 -4.3(15)
C427 C419 C423 C422 173.2(9)
C418 C419 C423 C424 -176.3(9)
C427 C419 C423 C424 1.2(13)
C424 C423 C422 C421 175.6(9)
C419 C423 C422 C421 4.8(15)
C424 C423 C422 C428 -6.2(18)
C419 C423 C422 C428 -177.0(9)
C423 C422 C421 C420 -3.0(16)
C428 C422 C421 C420 178.7(10)
C419 C418 C420 O407 177.5(9)
C417 C418 C420 O407 0.1(17)
C419 C418 C420 C421 0.1(16)
C417 C418 C420 C421 -177.2(10)
C422 C421 C420 C418 0.4(17)
C422 C421 C420 O407 -177.2(9)
C424 C425 C426 O409 -169.1(8)
C409 C425 C426 O409 74.2(9)
C424 C425 C426 C427 72.8(9)
C409 C425 C426 C427 -43.8(9)
C419 C427 C426 O409 176.1(7)
C416 C427 C426 O409 52.0(10)
C410 C427 C426 O409 -72.7(9)
C419 C427 C426 C425 -67.4(9)
C416 C427 C426 C425 168.5(8)
C410 C427 C426 C425 43.8(9)
C425 C426 O409 C429 152.3(8)
C427 C426 O409 C429 -97.7(9)
C426 O409 C429 O410 -5.8(14)
C426 O409 C429 C430 -179.2(9)
C126 O109 C129 O110 15.7(19)
C126 O109 C129 C130 -164.3(11)
C226 O209 C228 O210 0(2)
C226 O209 C228 C229 -177.5(11)
O204 C214 C213 N201 61.3(18)
C202 N201 C213 C214 -172.0(14)
C201 N201 C213 C214 8(2)
N2 C11 C12 O12 57(2)
C118 C120 C121 C122 3(2)
O107 C120 C121 C122 177.3(12)
C129 O109 C126 C125 143.0(10)
C129 O109 C126 C127 -101.4(13)
C124 C125 C126 O109 -169.5(10)
C109 C125 C126 O109 73.4(11)
C124 C125 C126 C127 68.9(12)
C109 C125 C126 C127 -48.1(11)
C119 C127 C126 O109 169.2(11)
C110 C127 C126 O109 -77.9(13)
C116 C127 C126 O109 44.7(15)
C119 C127 C126 C125 -69.1(12)
C110 C127 C126 C125 43.8(12)
C116 C127 C126 C125 166.4(10)
C120 C121 C122 C123 1(2)
C120 C121 C122 C128 172.8(12)
C119 C123 C122 C121 -2.4(18)
C124 C123 C122 C121 174.6(14)
C119 C123 C122 C128 -174.2(11)
C124 C123 C122 C128 3(2)
N101 C113 C114 O104 56.2(18)
C123 C119 C118 C120 3(2)
C127 C119 C118 C120 -176.0(12)
C123 C119 C118 C117 172.1(11)
C127 C119 C118 C117 -7.5(18)
C121 C120 C118 C119 -5(2)
O107 C120 C118 C119 -179.2(12)
C121 C120 C118 C117 -173.2(12)
O107 C120 C118 C117 13(2)
O105 C117 C118 C119 20(2)
O106 C117 C118 C119 -165.2(12)
O105 C117 C118 C120 -171.1(14)
O106 C117 C118 C120 3(2)
C2S C3S C4S C5S 5(2)
C3S C4S C5S N1S 0(3)
C4S C5S N1S C1S -1(2)
C5S N1S C1S C2S -1(2)
N1S C1S C2S C3S 6(2)
C4S C3S C2S C1S -7(2)
C6S C7S C8S C9S -3(2)
C7S C8S C9S C10S 3(2)
N2S C10S C9S C8S -1(3)
C9S C10S N2S C6S -3(2)
C8S C7S C6S N2S -1(2)
C10S N2S C6S C7S 3(2)
C15S C14S C13S C12S 6(5)
C15S N3S C11S C12S 0(2)
C14S C13S C12S C11S -7(4)
N3S C11S C12S C13S 3.5(19)
C11S N3S C15S C14S -2(4)
C13S C14S C15S N3S -1(4)
C402 N401 C413 C414 -99.6(18)
C401 N401 C413 C414 85(2)
N401 C413 C414 O404 -59(2)
